data_7126076
loop_
_publ_author_name
'Yu, Jie'
'Tang, Chunlin'
'Gu, Xinggui'
'Zheng, Xiaoyan'
'Yu, Zhen-Qiang'
'He, Zikai'
'Li, Xin-Gui'
'Tang, Ben Zhong'

_publ_section_title
;
 Highly emissive phenylene-expanded [5]radialene.
;
_journal_issue 27
_journal_name_full 'Chemical communications (Cambridge, England)'
_journal_page_first 3911
_journal_page_last 3914
_journal_paper_doi 10.1039/d0cc00122h
_journal_volume 56
_journal_year 2020
_chemical_formula_moiety '2(C6 H5 Cl), C100 H70'
_chemical_formula_sum 'C112 H80 Cl2'
_chemical_formula_weight 1496.66
_space_group_crystal_system monoclinic
_space_group_IT_number 14
_space_group_name_Hall '-P 2ybc'
_space_group_name_H-M_alt 'P 1 21/c 1'
_atom_sites_solution_hydrogens geom
_atom_sites_solution_primary iterative
_audit_block_doi 10.5517/ccdc.csd.cc249ry5
_audit_creation_date 2018-12-19
_audit_creation_method
;
Olex2 1.2
(compiled 2018.05.29 svn.r3508 for OlexSys, GUI svn.r5506)
;
_audit_update_record
;
2020-01-06 deposited with the CCDC.	2020-02-27 downloaded from the CCDC.
;
_cell_angle_alpha 90
_cell_angle_beta 97.253(2)
_cell_angle_gamma 90
_cell_formula_units_Z 8
_cell_length_a 25.9806(9)
_cell_length_b 24.2530(8)
_cell_length_c 26.5964(8)
_cell_measurement_reflns_used 9774
_cell_measurement_temperature 153(2)
_cell_measurement_theta_max 74.614
_cell_measurement_theta_min 3.645
_cell_volume 16624.5(9)
_computing_cell_refinement 'SAINT v8.37A (Bruker, 2015)'
_computing_data_reduction 'SAINT v8.37A (Bruker, 2015)'
_computing_molecular_graphics 'Olex2 (Dolomanov et al., 2009)'
_computing_publication_material 'Olex2 (Dolomanov et al., 2009)'
_computing_structure_refinement 'ShelXL (Sheldrick, 2015)'
_computing_structure_solution
;
Superflip (Palatinus & Chapuis, 2007;Palatinus & van der Lee, 2008;
Palatinus et al., 2012)
;
_diffrn_ambient_temperature 153(2)
_diffrn_measured_fraction_theta_full 0.982
_diffrn_measured_fraction_theta_max 0.995
_diffrn_measurement_device_type 'Bruker APEX-II CCD'
_diffrn_measurement_method '\f and \w scans'
_diffrn_radiation_type CuK\a
_diffrn_radiation_wavelength 1.54184
_diffrn_reflns_av_R_equivalents 0.1790
_diffrn_reflns_av_unetI/netI 0.0948
_diffrn_reflns_Laue_measured_fraction_full 0.982
_diffrn_reflns_Laue_measured_fraction_max 0.995
_diffrn_reflns_limit_h_max 31
_diffrn_reflns_limit_h_min -31
_diffrn_reflns_limit_k_max 28
_diffrn_reflns_limit_k_min -28
_diffrn_reflns_limit_l_max 31
_diffrn_reflns_limit_l_min -30
_diffrn_reflns_number 216484
_diffrn_reflns_point_group_measured_fraction_full 0.982
_diffrn_reflns_point_group_measured_fraction_max 0.995
_diffrn_reflns_theta_full 67.684
_diffrn_reflns_theta_max 67.079
_diffrn_reflns_theta_min 2.475
_diffrn_standards_number 0
_exptl_absorpt_coefficient_mu 1.088
_exptl_absorpt_correction_T_max 0.7538
_exptl_absorpt_correction_T_min 0.4413
_exptl_absorpt_correction_type multi-scan
_exptl_absorpt_process_details
'SADABS-2016/2 (Bruker,2016/2) was used for absorption correction. wR2(int) was 0.1629 before and 0.1000 after correction. The Ratio of minimum to maximum transmission is 0.5854. The \l/2 correction factor is Not present.'
_exptl_crystal_colour colourless
_exptl_crystal_colour_primary colourless
_exptl_crystal_density_diffrn 1.196
_exptl_crystal_description block
_exptl_crystal_F_000 6288
_exptl_crystal_size_max 0.12
_exptl_crystal_size_mid 0.05
_exptl_crystal_size_min 0.05
_refine_diff_density_max 0.899
_refine_diff_density_min -1.085
_refine_diff_density_rms 0.074
_refine_ls_extinction_coef 0.00022(3)
_refine_ls_extinction_expression Fc^*^=kFc[1+0.001xFc^2^\l^3^/sin(2\q)]^-1/4^
_refine_ls_extinction_method SHELXL
_refine_ls_goodness_of_fit_ref 1.038
_refine_ls_hydrogen_treatment constr
_refine_ls_matrix_type full
_refine_ls_number_parameters 2120
_refine_ls_number_reflns 29528
_refine_ls_number_restraints 198
_refine_ls_restrained_S_all 1.049
_refine_ls_R_factor_all 0.1439
_refine_ls_R_factor_gt 0.0945
_refine_ls_shift/su_max 0.000
_refine_ls_shift/su_mean 0.000
_refine_ls_structure_factor_coef Fsqd
_refine_ls_weighting_details 'w=1/[\s^2^(Fo^2^)+(0.1276P)^2^+25.0814P] where P=(Fo^2^+2Fc^2^)/3'
_refine_ls_weighting_scheme calc
_refine_ls_wR_factor_gt 0.2318
_refine_ls_wR_factor_ref 0.2680
_reflns_Friedel_coverage 0.000
_reflns_number_gt 18676
_reflns_number_total 29528
_reflns_threshold_expression 'I > 2\s(I)'
_cod_data_source_file d0cc00122h2.cif
_cod_data_source_block cu_1218_3_0m
_cod_depositor_comments 'Adding full bibliography for 7126076.cif.'
_cod_database_code 7126076
_shelxl_version_number 2013-4
_shelx_space_group_comment
;
The symmetry employed for this shelxl refinement is uniquely defined
by the following loop, which should always be used as a source of
symmetry information in preference to the above space-group names.
They are only intended as comments.
;
_shelx_estimated_absorpt_t_max 0.948
_shelx_estimated_absorpt_t_min 0.881
_olex2_refinement_description
;
1. Fixed Uiso
 At 1.2 times of:
  All C(H) groups
2. Uiso/Uaniso restraints and constraints
Cl2 \\sim C10 \\sim C11 \\sim C12 \\sim C15 \\sim C18 \\sim C21: within 1.7A
with sigma of 0.004 and sigma for terminal atoms of 0.008
Cl5 \\sim C25 \\sim C26 \\sim C30 \\sim C27 \\sim C29 \\sim C28: within 1.7A
with sigma of 0.004 and sigma for terminal atoms of 0.008
C23 \\sim Cl4 \\sim C19 \\sim C20 \\sim C24 \\sim C21 \\sim C22: within 1.7A
with sigma of 0.004 and sigma for terminal atoms of 0.008
Cl3 \\sim C13 \\sim C14 \\sim C18 \\sim C15 \\sim C17 \\sim C16: within 1.7A
with sigma of 0.004 and sigma for terminal atoms of 0.008
Cl6 \\sim C31 \\sim C32 \\sim C36 \\sim C33 \\sim C35 \\sim C34: within 1.7A
with sigma of 0.004 and sigma for terminal atoms of 0.008
Cl2 \\sim C7 \\sim C8 \\sim C12 \\sim C9 \\sim C11 \\sim C10: within 1.7A with
sigma of 0.004 and sigma for terminal atoms of 0.008
3. Others
 Fixed Sof: Cl2(0.8) Cl6(0.2) C9(0.8) H9(0.8) C10(0.8) H10(0.8) C11(0.8)
 H11(0.8) C12(0.8) H12(0.8) C7(0.8) C8(0.8) H8(0.8) C31(0.2) C32(0.2) H32(0.2)
 C33(0.2) H33(0.2) C34(0.2) H34(0.2) C35(0.2) H35(0.2) C36(0.2) H36(0.2)
 Cl4(0.7) Cl5(0.3) C19(0.7) C20(0.7) H20(0.7) C21(0.7) H21(0.7) C22(0.7)
 H22(0.7) C23(0.7) H23(0.7) C24(0.7) H24(0.7) C27(0.3) H27(0.3) C28(0.3)
 H28(0.3) C29(0.3) H29(0.3) C30(0.3) H30(0.3) C25(0.3) C26(0.3) H26(0.3)
4.a Aromatic/amide H refined with riding coordinates:
 C3(H3), C2(H2), C6(H6), C5(H5), C4(H4), C9(H9), C10(H10), C11(H11), C12(H12),
 C8(H8), C32(H32), C33(H33), C34(H34), C35(H35), C36(H36), C14(H14), C15(H15),
 C16(H16), C17(H17), C18(H18), C20(H20), C21(H21), C22(H22), C23(H23), C24(H24),
  C27(H27), C28(H28), C29(H29), C30(H30), C26(H26), C40(H40), C41(H41),
 C42(H42), C43(H43), C44(H44), C46(H46), C47(H47), C48(H48), C49(H49), C50(H50),
  C52(H52), C53(H53), C58(H58), C59(H59), C60(H60), C61(H61), C62(H62),
 C64(H64), C65(H65), C66(H66), C67(H67), C68(H68), C70(H70), C71(H71), C76(H76),
  C77(H77), C78(H78), C79(H79), C80(H80), C82(H82), C83(H83), C84(H84),
 C85(H85), C86(H86), C88(H88), C89(H89), C94(H94), C95(H95), C96(H96), C97(H97),
  C98(H98), C100(H100), C101(H101), C102(H102), C103(H103), C104(H104),
 C106(H106), C107(H107), C112(H112), C113(H113), C114(H114), C115(H115),
 C116(H116), C118(H118), C119(H119), C120(H120), C121(H121), C122(H122),
 C124(H124), C125(H125), C127(H127), C128(H128), C129(H129), C130(H130),
 C131(H131), C132(H132), C133(H133), C134(H134), C135(H135), C136(H136),
 C140(H140), C141(H141), C142(H142), C143(H143), C144(H144), C146(H146),
 C147(H147), C148(H148), C149(H149), C150(H150), C152(H152), C153(H153),
 C158(H158), C159(H159), C160(H160), C161(H161), C162(H162), C164(H164),
 C165(H165), C166(H166), C167(H167), C168(H168), C170(H170), C171(H171),
 C176(H176), C177(H177), C178(H178), C179(H179), C180(H180), C182(H182),
 C183(H183), C184(H184), C185(H185), C186(H186), C188(H188), C189(H189),
 C194(H194), C195(H195), C196(H196), C197(H197), C198(H198), C200(H200),
 C201(H201), C202(H202), C203(H203), C204(H204), C206(H206), C207(H207),
 C212(H212), C213(H213), C214(H214), C215(H215), C216(H216), C218(H218),
 C219(H219), C220(H220), C221(H221), C222(H222), C224(H224), C225(H225),
 C227(H227), C228(H228), C229(H229), C230(H230), C231(H231), C232(H232),
 C233(H233), C234(H234), C235(H235), C236(H236)
4.b Fitted hexagon refined as free rotating group:
 C3(C2,C1,C6,C5,C4), C9(C10,C11,C12,C7,C8), C31(C32,C33,C34,C35,C36), C19(C20,
 C21,C22,C23,C24), C27(C28,C29,C30,C25,C26)
;
_olex2_submission_special_instructions 'No special instructions were received'

loop_
_space_group_symop_operation_xyz
'x, y, z'
'-x, y+1/2, -z+1/2'
'-x, -y, -z'
'x, -y-1/2, z-1/2'

loop_
_atom_site_label
_atom_site_type_symbol
_atom_site_fract_x
_atom_site_fract_y
_atom_site_fract_z
_atom_site_U_iso_or_equiv
_atom_site_adp_type
_atom_site_occupancy
_atom_site_site_symmetry_order
_atom_site_calc_flag
_atom_site_refinement_flags_posn
_atom_site_refinement_flags_adp
_atom_site_refinement_flags_occupancy
_atom_site_disorder_assembly
_atom_site_disorder_group
Cl1 Cl 0.66446(10) 0.29230(8) 0.20422(7) 0.1071(8) Uani 1 1 d . . . . .
C3 C 0.65470(13) 0.20736(13) 0.33006(11) 0.0557(13) Uani 1 1 d . . . . .
H3 H 0.6778 0.1894 0.3554 0.067 Uiso 1 1 calc R . . . .
C2 C 0.67402(11) 0.23414(15) 0.29019(14) 0.0573(14) Uani 1 1 d G . . . .
H2 H 0.7103 0.2345 0.2883 0.069 Uiso 1 1 calc R . . . .
C1 C 0.64026(16) 0.26043(15) 0.25307(12) 0.0696(18) Uani 1 1 d G . . . .
C6 C 0.58719(14) 0.25994(18) 0.25581(13) 0.091(2) Uani 1 1 d G . . . .
H6 H 0.5641 0.2779 0.2304 0.110 Uiso 1 1 calc R . . . .
C5 C 0.56787(11) 0.23316(18) 0.29567(15) 0.084(2) Uani 1 1 d G . . . .
H5 H 0.5316 0.2328 0.2975 0.101 Uiso 1 1 calc R . . . .
C4 C 0.60163(14) 0.20687(14) 0.33280(11) 0.0530(13) Uani 1 1 d G . . . .
H4 H 0.5884 0.1886 0.3600 0.064 Uiso 1 1 calc R . . . .
Cl2 Cl 0.41333(10) 0.23426(7) 0.38805(7) 0.0806(6) Uani 0.8 1 d . U P A 2
Cl6 Cl 0.4305(3) 0.2480(3) 0.5941(4) 0.077(2) Uani 0.2 1 d . U P B 1
C9 C 0.4413(2) 0.28278(16) 0.53135(18) 0.0721(15) Uani 0.8 1 d . U P A 2
H9 H 0.4556 0.3140 0.5496 0.087 Uiso 0.8 1 calc R . P A 2
C10 C 0.4236(2) 0.2382(2) 0.55719(13) 0.0676(16) Uani 0.8 1 d G U P A 2
H10 H 0.4259 0.2389 0.5931 0.081 Uiso 0.8 1 calc R . P A 2
C11 C 0.4027(3) 0.19247(18) 0.53046(17) 0.0618(16) Uani 0.8 1 d G U P A 2
H11 H 0.3906 0.1620 0.5481 0.074 Uiso 0.8 1 calc R . P A 2
C12 C 0.3995(2) 0.19136(16) 0.47790(17) 0.0562(14) Uani 0.8 1 d G U P A 2
H12 H 0.3852 0.1601 0.4596 0.067 Uiso 0.8 1 calc R . P A 2
C7 C 0.4171(2) 0.23595(18) 0.45207(13) 0.0577(13) Uani 0.8 1 d G U P A 2
C8 C 0.4380(2) 0.28167(16) 0.47879(18) 0.0668(15) Uani 0.8 1 d G U P A 2
H8 H 0.4501 0.3121 0.4611 0.080 Uiso 0.8 1 calc R . P A 2
C31 C 0.4221(8) 0.2383(8) 0.5274(6) 0.059(4) Uani 0.2 1 d . U P B 1
C32 C 0.3976(9) 0.1898(8) 0.5100(7) 0.057(4) Uani 0.2 1 d G U P B 1
H32 H 0.3848 0.1651 0.5333 0.068 Uiso 0.2 1 calc R . P B 1
C33 C 0.3917(9) 0.1774(6) 0.4586(8) 0.058(4) Uani 0.2 1 d G U P B 1
H33 H 0.3749 0.1442 0.4467 0.070 Uiso 0.2 1 calc R . P B 1
C34 C 0.4104(8) 0.2134(8) 0.4246(6) 0.061(4) Uani 0.2 1 d G U P B 1
H34 H 0.4064 0.2049 0.3895 0.073 Uiso 0.2 1 calc R . P B 1
C35 C 0.4350(7) 0.2620(7) 0.4420(7) 0.062(4) Uani 0.2 1 d G U P B 1
H35 H 0.4478 0.2866 0.4188 0.074 Uiso 0.2 1 calc R . P B 1
C36 C 0.4409(8) 0.2744(6) 0.4934(8) 0.061(4) Uani 0.2 1 d G U P B 1
H36 H 0.4576 0.3076 0.5053 0.073 Uiso 0.2 1 calc R . P B 1
Cl3 Cl 0.09433(12) 0.26672(9) -0.07804(9) 0.1265(9) Uani 1 1 d . U . C 2
C13 C 0.0951(3) 0.2416(2) -0.0174(2) 0.0679(12) Uani 1 1 d . U . C 2
C14 C 0.1085(2) 0.1880(2) -0.0074(2) 0.0581(11) Uani 1 1 d . U . C 2
H14 H 0.1168 0.1649 -0.0340 0.070 Uiso 1 1 calc R . . C 2
C15 C 0.1102(2) 0.1674(2) 0.0402(2) 0.0572(11) Uani 1 1 d . U . C 2
H15 H 0.1202 0.1301 0.0466 0.069 Uiso 1 1 calc R . . C 2
C16 C 0.0972(2) 0.2010(3) 0.0810(2) 0.0686(12) Uani 1 1 d . U . C 2
H16 H 0.1000 0.1872 0.1146 0.082 Uiso 1 1 calc R . . C 2
C17 C 0.0815(3) 0.2506(3) 0.0707(3) 0.0779(14) Uani 1 1 d . U . C 2
H17 H 0.0702 0.2722 0.0970 0.093 Uiso 1 1 calc R . . C 2
C18 C 0.0803(3) 0.2749(3) 0.0211(3) 0.0776(13) Uani 1 1 d . U . C 2
H18 H 0.0699 0.3121 0.0148 0.093 Uiso 1 1 calc R . . C 2
Cl4 Cl 0.02153(11) 0.77036(14) 0.26459(15) 0.1161(11) Uani 0.7 1 d . U P D 1
Cl5 Cl 0.1966(3) 0.7344(4) 0.2569(3) 0.108(2) Uani 0.3 1 d . U P E 2
C19 C 0.08516(16) 0.7539(2) 0.2747(2) 0.0680(15) Uani 0.7 1 d . U P D 1
C20 C 0.1063(2) 0.7267(2) 0.3185(2) 0.0607(16) Uani 0.7 1 d G U P D 1
H20 H 0.0847 0.7161 0.3431 0.073 Uiso 0.7 1 calc R . P D 1
C21 C 0.1591(2) 0.7151(2) 0.32632(17) 0.0588(15) Uani 0.7 1 d G U P D 1
H21 H 0.1736 0.6966 0.3563 0.071 Uiso 0.7 1 calc R . P D 1
C22 C 0.19075(16) 0.7306(2) 0.2903(2) 0.0640(15) Uani 0.7 1 d G U P D 1
H22 H 0.2268 0.7227 0.2957 0.077 Uiso 0.7 1 calc R . P D 1
C23 C 0.1696(2) 0.7578(2) 0.24651(19) 0.0664(16) Uani 0.7 1 d G U P D 1
H23 H 0.1912 0.7684 0.2219 0.080 Uiso 0.7 1 calc R . P D 1
C24 C 0.1168(2) 0.7694(2) 0.23867(18) 0.0674(16) Uani 0.7 1 d G U P D 1
H24 H 0.1023 0.7879 0.2087 0.081 Uiso 0.7 1 calc R . P D 1
C27 C 0.0482(5) 0.7732(6) 0.2546(5) 0.071(3) Uani 0.3 1 d . U P E 2
H27 H 0.0219 0.7914 0.2326 0.085 Uiso 0.3 1 calc R . P E 2
C28 C 0.0372(4) 0.7527(5) 0.3009(5) 0.069(3) Uani 0.3 1 d G U P E 2
H28 H 0.0034 0.7568 0.3104 0.082 Uiso 0.3 1 calc R . P E 2
C29 C 0.0756(5) 0.7260(6) 0.3331(4) 0.067(3) Uani 0.3 1 d G U P E 2
H29 H 0.0680 0.7120 0.3647 0.080 Uiso 0.3 1 calc R . P E 2
C30 C 0.1250(5) 0.7200(6) 0.3191(4) 0.068(3) Uani 0.3 1 d G U P E 2
H30 H 0.1513 0.7018 0.3411 0.081 Uiso 0.3 1 calc R . P E 2
C25 C 0.1360(5) 0.7405(6) 0.2728(5) 0.071(3) Uani 0.3 1 d G U P E 2
C26 C 0.0976(6) 0.7671(6) 0.2406(4) 0.070(3) Uani 0.3 1 d G U P E 2
H26 H 0.1052 0.7812 0.2090 0.084 Uiso 0.3 1 calc R . P E 2
C37 C 0.54315(14) 0.05778(14) 0.40663(13) 0.0213(7) Uani 1 1 d . . . . .
C38 C 0.55386(14) 0.00529(14) 0.42242(13) 0.0224(8) Uani 1 1 d . . . . .
C39 C 0.52423(14) -0.04373(14) 0.40132(14) 0.0236(8) Uani 1 1 d . . . . .
C40 C 0.51166(15) -0.08508(15) 0.43420(15) 0.0297(9) Uani 1 1 d . . . . .
H40 H 0.5233 -0.0818 0.4694 0.036 Uiso 1 1 calc R . . . .
C41 C 0.48273(17) -0.13068(17) 0.41680(17) 0.0378(10) Uani 1 1 d . . . . .
H41 H 0.4741 -0.1578 0.4401 0.045 Uiso 1 1 calc R . . . .
C42 C 0.46637(19) -0.13680(18) 0.36576(18) 0.0439(11) Uani 1 1 d . . . . .
H42 H 0.4463 -0.1680 0.3538 0.053 Uiso 1 1 calc R . . . .
C43 C 0.4793(2) -0.09719(19) 0.33204(18) 0.0526(14) Uani 1 1 d . . . . .
H43 H 0.4688 -0.1016 0.2967 0.063 Uiso 1 1 calc R . . . .
C44 C 0.5074(2) -0.05150(17) 0.34963(16) 0.0439(12) Uani 1 1 d . . . . .
H44 H 0.5156 -0.0244 0.3261 0.053 Uiso 1 1 calc R . . . .
C45 C 0.59501(14) -0.00756(14) 0.46533(14) 0.0236(8) Uani 1 1 d . . . . .
C46 C 0.63568(15) -0.04235(16) 0.45777(16) 0.0315(9) Uani 1 1 d . . . . .
H46 H 0.6377 -0.0568 0.4249 0.038 Uiso 1 1 calc R . . . .
C47 C 0.67346(17) -0.05655(19) 0.49718(19) 0.0447(11) Uani 1 1 d . . . . .
H47 H 0.7012 -0.0800 0.4910 0.054 Uiso 1 1 calc R . . . .
C48 C 0.6708(2) -0.03657(19) 0.54561(19) 0.0488(12) Uani 1 1 d . . . . .
H48 H 0.6967 -0.0460 0.5727 0.059 Uiso 1 1 calc R . . . .
C49 C 0.6301(2) -0.00285(18) 0.55371(17) 0.0451(12) Uani 1 1 d . . . . .
H49 H 0.6275 0.0103 0.5869 0.054 Uiso 1 1 calc R . . . .
C50 C 0.59255(17) 0.01226(16) 0.51390(15) 0.0329(9) Uani 1 1 d . . . . .
H50 H 0.5651 0.0363 0.5201 0.040 Uiso 1 1 calc R . . . .
C51 C 0.57051(14) 0.10736(14) 0.43035(13) 0.0202(7) Uani 1 1 d . . . . .
C52 C 0.62429(14) 0.11253(14) 0.43940(13) 0.0234(8) Uani 1 1 d . . . . .
H52 H 0.6455 0.0830 0.4308 0.028 Uiso 1 1 calc R . . . .
C53 C 0.64739(14) 0.16024(14) 0.46082(13) 0.0236(8) Uani 1 1 d . . . . .
H53 H 0.6842 0.1629 0.4661 0.028 Uiso 1 1 calc R . . . .
C54 C 0.61753(14) 0.20425(14) 0.47462(13) 0.0231(8) Uani 1 1 d . . . . .
C55 C 0.63989(14) 0.25630(15) 0.49795(14) 0.0245(8) Uani 1 1 d . . . . .
C56 C 0.67839(14) 0.25767(15) 0.53792(14) 0.0259(8) Uani 1 1 d . . . . .
C57 C 0.69706(15) 0.20719(16) 0.56625(14) 0.0282(8) Uani 1 1 d . . . . .
C58 C 0.66178(17) 0.16977(18) 0.58227(15) 0.0350(10) Uani 1 1 d . . . . .
H58 H 0.6256 0.1770 0.5754 0.042 Uiso 1 1 calc R . . . .
C59 C 0.6787(2) 0.12223(19) 0.60811(16) 0.0460(12) Uani 1 1 d . . . . .
H59 H 0.6543 0.0972 0.6189 0.055 Uiso 1 1 calc R . . . .
C60 C 0.7315(2) 0.1112(2) 0.61822(18) 0.0525(13) Uani 1 1 d . . . . .
H60 H 0.7432 0.0781 0.6350 0.063 Uiso 1 1 calc R . . . .
C61 C 0.76667(19) 0.1488(2) 0.60365(17) 0.0461(12) Uani 1 1 d . . . . .
H61 H 0.8028 0.1420 0.6112 0.055 Uiso 1 1 calc R . . . .
C62 C 0.74945(17) 0.19677(18) 0.57804(16) 0.0364(10) Uani 1 1 d . . . . .
H62 H 0.7740 0.2226 0.5686 0.044 Uiso 1 1 calc R . . . .
C63 C 0.70274(15) 0.31061(16) 0.55753(16) 0.0312(9) Uani 1 1 d . . . . .
C64 C 0.71872(15) 0.35057(17) 0.52523(18) 0.0375(10) Uani 1 1 d . . . . .
H64 H 0.7152 0.3438 0.4898 0.045 Uiso 1 1 calc R . . . .
C65 C 0.73972(18) 0.40007(19) 0.5442(2) 0.0529(14) Uani 1 1 d . . . . .
H65 H 0.7507 0.4269 0.5218 0.063 Uiso 1 1 calc R . . . .
C66 C 0.7446(2) 0.4101(2) 0.5954(3) 0.0675(19) Uani 1 1 d . . . . .
H66 H 0.7579 0.4445 0.6083 0.081 Uiso 1 1 calc R . . . .
C67 C 0.7305(2) 0.3709(2) 0.6281(2) 0.0592(16) Uani 1 1 d . . . . .
H67 H 0.7349 0.3778 0.6636 0.071 Uiso 1 1 calc R . . . .
C68 C 0.70983(18) 0.3207(2) 0.60933(17) 0.0437(11) Uani 1 1 d . . . . .
H68 H 0.7005 0.2934 0.6321 0.052 Uiso 1 1 calc R . . . .
C69 C 0.61536(14) 0.30735(14) 0.47524(14) 0.0229(8) Uani 1 1 d . . . . .
C70 C 0.60950(15) 0.31502(15) 0.42261(14) 0.0262(8) Uani 1 1 d . . . . .
H70 H 0.6228 0.2882 0.4017 0.031 Uiso 1 1 calc R . . . .
C71 C 0.58466(15) 0.36098(14) 0.40071(14) 0.0254(8) Uani 1 1 d . . . . .
H71 H 0.5807 0.3648 0.3649 0.030 Uiso 1 1 calc R . . . .
C72 C 0.56522(14) 0.40196(14) 0.43000(14) 0.0229(8) Uani 1 1 d . . . . .
C73 C 0.53588(14) 0.44935(15) 0.40495(14) 0.0239(8) Uani 1 1 d . . . . .
C74 C 0.54308(15) 0.50302(14) 0.42018(14) 0.0246(8) Uani 1 1 d . . . . .
C75 C 0.50709(16) 0.54729(15) 0.39858(14) 0.0290(9) Uani 1 1 d . . . . .
C76 C 0.45373(17) 0.54360(17) 0.39957(15) 0.0355(10) Uani 1 1 d . . . . .
H76 H 0.4396 0.5120 0.4140 0.043 Uiso 1 1 calc R . . . .
C77 C 0.4210(2) 0.5857(2) 0.37966(18) 0.0497(13) Uani 1 1 d . . . . .
H77 H 0.3846 0.5827 0.3807 0.060 Uiso 1 1 calc R . . . .
C78 C 0.4407(2) 0.6317(2) 0.35851(18) 0.0570(15) Uani 1 1 d . . . . .
H78 H 0.4182 0.6602 0.3447 0.068 Uiso 1 1 calc R . . . .
C79 C 0.4932(3) 0.63567(19) 0.35764(18) 0.0602(16) Uani 1 1 d . . . . .
H79 H 0.5068 0.6671 0.3427 0.072 Uiso 1 1 calc R . . . .
C80 C 0.5269(2) 0.59467(16) 0.37817(17) 0.0426(11) Uani 1 1 d . . . . .
H80 H 0.5632 0.5989 0.3783 0.051 Uiso 1 1 calc R . . . .
C81 C 0.58685(15) 0.52119(15) 0.45837(15) 0.0272(8) Uani 1 1 d . . . . .
C82 C 0.63691(16) 0.50295(16) 0.45703(17) 0.0347(10) Uani 1 1 d . . . . .
H82 H 0.6438 0.4770 0.4320 0.042 Uiso 1 1 calc R . . . .
C83 C 0.67754(17) 0.52202(18) 0.4918(2) 0.0443(11) Uani 1 1 d . . . . .
H83 H 0.7119 0.5095 0.4899 0.053 Uiso 1 1 calc R . . . .
C84 C 0.66830(19) 0.5588(2) 0.5289(2) 0.0528(13) Uani 1 1 d . . . . .
H84 H 0.6959 0.5714 0.5529 0.063 Uiso 1 1 calc R . . . .
C85 C 0.6185(2) 0.5770(2) 0.5308(2) 0.0562(14) Uani 1 1 d . . . . .
H85 H 0.6118 0.6024 0.5564 0.067 Uiso 1 1 calc R . . . .
C86 C 0.57769(17) 0.55901(18) 0.49582(17) 0.0404(11) Uani 1 1 d . . . . .
H86 H 0.5436 0.5724 0.4974 0.048 Uiso 1 1 calc R . . . .
C87 C 0.49665(14) 0.43251(14) 0.36247(13) 0.0232(8) Uani 1 1 d . . . . .
C88 C 0.49057(15) 0.45851(14) 0.31541(14) 0.0257(8) Uani 1 1 d . . . . .
H88 H 0.5117 0.4893 0.3097 0.031 Uiso 1 1 calc R . . . .
C89 C 0.45378(15) 0.43982(15) 0.27664(14) 0.0252(8) Uani 1 1 d . . . . .
H89 H 0.4499 0.4585 0.2450 0.030 Uiso 1 1 calc R . . . .
C90 C 0.42228(14) 0.39398(14) 0.28322(14) 0.0240(8) Uani 1 1 d . . . . .
C91 C 0.38345(14) 0.37207(15) 0.24227(14) 0.0241(8) Uani 1 1 d . . . . .
C92 C 0.35008(15) 0.40481(15) 0.21270(14) 0.0259(8) Uani 1 1 d . . . . .
C93 C 0.31288(15) 0.38385(15) 0.16991(14) 0.0267(8) Uani 1 1 d . . . . .
C94 C 0.32722(17) 0.34712(16) 0.13395(15) 0.0333(9) Uani 1 1 d . . . . .
H94 H 0.3624 0.3358 0.1356 0.040 Uiso 1 1 calc R . . . .
C95 C 0.2910(2) 0.32677(18) 0.09587(17) 0.0442(11) Uani 1 1 d . . . . .
H95 H 0.3016 0.3018 0.0716 0.053 Uiso 1 1 calc R . . . .
C96 C 0.2398(2) 0.3423(2) 0.09275(18) 0.0485(12) Uani 1 1 d . . . . .
H96 H 0.2149 0.3276 0.0670 0.058 Uiso 1 1 calc R . . . .
C97 C 0.22517(19) 0.3797(2) 0.12781(18) 0.0511(13) Uani 1 1 d . . . . .
H97 H 0.1899 0.3908 0.1261 0.061 Uiso 1 1 calc R . . . .
C98 C 0.26161(17) 0.4007(2) 0.16511(17) 0.0429(11) Uani 1 1 d . . . . .
H98 H 0.2513 0.4273 0.1880 0.051 Uiso 1 1 calc R . . . .
C99 C 0.34508(15) 0.46475(15) 0.22375(15) 0.0280(8) Uani 1 1 d . . . . .
C100 C 0.35137(15) 0.50463(16) 0.18730(15) 0.0303(9) Uani 1 1 d . . . . .
H100 H 0.3587 0.4936 0.1547 0.036 Uiso 1 1 calc R . . . .
C101 C 0.34696(17) 0.56040(17) 0.19823(18) 0.0389(10) Uani 1 1 d . . . . .
H101 H 0.3523 0.5872 0.1734 0.047 Uiso 1 1 calc R . . . .
C102 C 0.33497(18) 0.57678(18) 0.24472(19) 0.0457(12) Uani 1 1 d . . . . .
H102 H 0.3318 0.6149 0.2521 0.055 Uiso 1 1 calc R . . . .
C103 C 0.3276(2) 0.53771(19) 0.28066(18) 0.0473(12) Uani 1 1 d . . . . .
H103 H 0.3186 0.5490 0.3126 0.057 Uiso 1 1 calc R . . . .
C104 C 0.33313(17) 0.48225(17) 0.27062(16) 0.0370(10) Uani 1 1 d . . . . .
H104 H 0.3287 0.4558 0.2961 0.044 Uiso 1 1 calc R . . . .
C105 C 0.38237(15) 0.31031(15) 0.23940(14) 0.0258(8) Uani 1 1 d . . . . .
C106 C 0.42843(15) 0.28068(16) 0.23972(16) 0.0320(9) Uani 1 1 d . . . . .
H106 H 0.4601 0.2999 0.2383 0.038 Uiso 1 1 calc R . . . .
C107 C 0.42868(15) 0.22386(15) 0.24200(16) 0.0307(9) Uani 1 1 d . . . . .
H107 H 0.4607 0.2047 0.2426 0.037 Uiso 1 1 calc R . . . .
C108 C 0.38317(14) 0.19387(15) 0.24342(13) 0.0236(8) Uani 1 1 d . . . . .
C109 C 0.38389(14) 0.13218(15) 0.24709(14) 0.0244(8) Uani 1 1 d . . . . .
C110 C 0.35145(14) 0.10025(15) 0.21542(14) 0.0234(8) Uani 1 1 d . . . . .
C111 C 0.31670(15) 0.12320(14) 0.17139(14) 0.0246(8) Uani 1 1 d . . . . .
C112 C 0.33677(16) 0.15524(16) 0.13480(15) 0.0314(9) Uani 1 1 d . . . . .
H112 H 0.3727 0.1642 0.1387 0.038 Uiso 1 1 calc R . . . .
C113 C 0.30447(18) 0.17409(18) 0.09270(16) 0.0402(10) Uani 1 1 d . . . . .
H113 H 0.3186 0.1951 0.0675 0.048 Uiso 1 1 calc R . . . .
C114 C 0.25183(19) 0.16253(19) 0.08713(17) 0.0443(11) Uani 1 1 d . . . . .
H114 H 0.2298 0.1760 0.0586 0.053 Uiso 1 1 calc R . . . .
C115 C 0.23171(17) 0.13133(18) 0.12348(17) 0.0390(10) Uani 1 1 d . . . . .
H115 H 0.1955 0.1240 0.1203 0.047 Uiso 1 1 calc R . . . .
C116 C 0.26423(16) 0.11068(16) 0.16463(15) 0.0317(9) Uani 1 1 d . . . . .
H116 H 0.2503 0.0877 0.1885 0.038 Uiso 1 1 calc R . . . .
C117 C 0.34960(15) 0.03875(15) 0.22021(15) 0.0269(8) Uani 1 1 d . . . . .
C118 C 0.3529(2) 0.00787(18) 0.17662(19) 0.0500(13) Uani 1 1 d . . . . .
H118 H 0.3568 0.0261 0.1457 0.060 Uiso 1 1 calc R . . . .
C119 C 0.3508(2) -0.04939(19) 0.1777(2) 0.0619(16) Uani 1 1 d . . . . .
H119 H 0.3534 -0.0700 0.1478 0.074 Uiso 1 1 calc R . . . .
C120 C 0.3448(2) -0.07615(19) 0.2224(2) 0.0532(13) Uani 1 1 d . . . . .
H120 H 0.3442 -0.1153 0.2237 0.064 Uiso 1 1 calc R . . . .
C121 C 0.3396(2) -0.0458(2) 0.2648(2) 0.0602(16) Uani 1 1 d . . . . .
H121 H 0.3347 -0.0643 0.2953 0.072 Uiso 1 1 calc R . . . .
C122 C 0.34149(19) 0.01199(18) 0.26409(17) 0.0433(11) Uani 1 1 d . . . . .
H122 H 0.3372 0.0325 0.2937 0.052 Uiso 1 1 calc R . . . .
C123 C 0.42343(14) 0.10922(14) 0.28773(14) 0.0231(8) Uani 1 1 d . . . . .
C124 C 0.47404(15) 0.09876(15) 0.27743(14) 0.0269(8) Uani 1 1 d . . . . .
H124 H 0.4824 0.1032 0.2439 0.032 Uiso 1 1 calc R . . . .
C125 C 0.51207(15) 0.08189(15) 0.31571(14) 0.0256(8) Uani 1 1 d . . . . .
H125 H 0.5466 0.0766 0.3084 0.031 Uiso 1 1 calc R . . . .
C126 C 0.50053(14) 0.07251(14) 0.36477(13) 0.0217(8) Uani 1 1 d . . . . .
C127 C 0.44977(14) 0.08173(15) 0.37449(14) 0.0250(8) Uani 1 1 d . . . . .
H127 H 0.4408 0.0751 0.4075 0.030 Uiso 1 1 calc R . . . .
C128 C 0.41229(15) 0.10039(15) 0.33669(14) 0.0277(8) Uani 1 1 d . . . . .
H128 H 0.3782 0.1073 0.3445 0.033 Uiso 1 1 calc R . . . .
C129 C 0.33721(15) 0.22365(15) 0.24244(14) 0.0264(8) Uani 1 1 d . . . . .
H129 H 0.3055 0.2043 0.2428 0.032 Uiso 1 1 calc R . . . .
C130 C 0.33660(15) 0.28105(15) 0.24090(14) 0.0252(8) Uani 1 1 d . . . . .
H130 H 0.3047 0.3003 0.2409 0.030 Uiso 1 1 calc R . . . .
C131 C 0.42977(15) 0.36742(15) 0.32958(14) 0.0285(9) Uani 1 1 d . . . . .
H131 H 0.4097 0.3356 0.3348 0.034 Uiso 1 1 calc R . . . .
C132 C 0.46585(16) 0.38619(15) 0.36862(15) 0.0302(9) Uani 1 1 d . . . . .
H132 H 0.4698 0.3673 0.4002 0.036 Uiso 1 1 calc R . . . .
C133 C 0.57047(14) 0.39431(15) 0.48246(14) 0.0244(8) Uani 1 1 d . . . . .
H133 H 0.5573 0.4214 0.5033 0.029 Uiso 1 1 calc R . . . .
C134 C 0.59464(14) 0.34767(15) 0.50467(14) 0.0246(8) Uani 1 1 d . . . . .
H134 H 0.5972 0.3430 0.5404 0.029 Uiso 1 1 calc R . . . .
C135 C 0.56362(14) 0.19942(15) 0.46499(14) 0.0257(8) Uani 1 1 d . . . . .
H135 H 0.5424 0.2290 0.4735 0.031 Uiso 1 1 calc R . . . .
C136 C 0.54065(14) 0.15226(14) 0.44321(14) 0.0237(8) Uani 1 1 d . . . . .
H136 H 0.5039 0.1502 0.4368 0.028 Uiso 1 1 calc R . . . .
C137 C 0.12474(14) 0.12389(14) 0.24317(14) 0.0233(8) Uani 1 1 d . . . . .
C138 C 0.15535(14) 0.09052(15) 0.27447(14) 0.0235(8) Uani 1 1 d . . . . .
C139 C 0.19393(14) 0.11438(15) 0.31548(14) 0.0256(8) Uani 1 1 d . . . . .
C140 C 0.23819(16) 0.14167(18) 0.30531(16) 0.0367(10) Uani 1 1 d . . . . .
H140 H 0.2459 0.1440 0.2714 0.044 Uiso 1 1 calc R . . . .
C141 C 0.27151(17) 0.16573(19) 0.34414(17) 0.0411(11) Uani 1 1 d . . . . .
H141 H 0.3019 0.1841 0.3366 0.049 Uiso 1 1 calc R . . . .
C142 C 0.26078(18) 0.16317(18) 0.39364(17) 0.0400(10) Uani 1 1 d . . . . .
H142 H 0.2829 0.1806 0.4201 0.048 Uiso 1 1 calc R . . . .
C143 C 0.21750(19) 0.1349(2) 0.40396(17) 0.0505(13) Uani 1 1 d . . . . .
H143 H 0.2101 0.1323 0.4379 0.061 Uiso 1 1 calc R . . . .
C144 C 0.18440(18) 0.1101(2) 0.36529(16) 0.0452(12) Uani 1 1 d . . . . .
H144 H 0.1551 0.0900 0.3732 0.054 Uiso 1 1 calc R . . . .
C145 C 0.15191(15) 0.02897(15) 0.27322(14) 0.0255(8) Uani 1 1 d . . . . .
C146 C 0.10602(16) 0.00153(16) 0.27698(16) 0.0331(9) Uani 1 1 d . . . . .
H146 H 0.0752 0.0220 0.2794 0.040 Uiso 1 1 calc R . . . .
C147 C 0.10444(19) -0.05576(17) 0.27719(17) 0.0417(11) Uani 1 1 d . . . . .
H147 H 0.0729 -0.0742 0.2809 0.050 Uiso 1 1 calc R . . . .
C148 C 0.14841(19) -0.08597(17) 0.27208(17) 0.0411(11) Uani 1 1 d . . . . .
H148 H 0.1470 -0.1251 0.2715 0.049 Uiso 1 1 calc R . . . .
C149 C 0.19418(19) -0.05935(18) 0.26781(17) 0.0438(11) Uani 1 1 d . . . . .
H149 H 0.2245 -0.0801 0.2643 0.053 Uiso 1 1 calc R . . . .
C150 C 0.19645(17) -0.00179(17) 0.26867(16) 0.0358(10) Uani 1 1 d . . . . .
H150 H 0.2284 0.0164 0.2662 0.043 Uiso 1 1 calc R . . . .
C151 C 0.08288(14) 0.10449(14) 0.20302(13) 0.0226(8) Uani 1 1 d . . . . .
C152 C 0.09213(14) 0.06978(15) 0.16325(14) 0.0257(8) Uani 1 1 d . . . . .
H152 H 0.1261 0.0559 0.1620 0.031 Uiso 1 1 calc R . . . .
C153 C 0.05253(14) 0.05521(15) 0.12555(14) 0.0264(8) Uani 1 1 d . . . . .
H153 H 0.0602 0.0322 0.0986 0.032 Uiso 1 1 calc R . . . .
C154 C 0.00197(14) 0.07358(15) 0.12641(14) 0.0240(8) Uani 1 1 d . . . . .
C155 C -0.04173(14) 0.06228(15) 0.08496(13) 0.0229(8) Uani 1 1 d . . . . .
C156 C -0.05653(14) 0.01102(15) 0.06952(14) 0.0242(8) Uani 1 1 d . . . . .
C157 C -0.03256(14) -0.04068(15) 0.09283(14) 0.0236(8) Uani 1 1 d . . . . .
C158 C -0.01883(15) -0.08293(16) 0.06167(15) 0.0303(9) Uani 1 1 d . . . . .
H158 H -0.0239 -0.0781 0.0259 0.036 Uiso 1 1 calc R . . . .
C159 C 0.00209(17) -0.13181(18) 0.08187(17) 0.0389(10) Uani 1 1 d . . . . .
H159 H 0.0114 -0.1601 0.0600 0.047 Uiso 1 1 calc R . . . .
C160 C 0.00957(18) -0.13972(18) 0.13369(17) 0.0419(11) Uani 1 1 d . . . . .
H160 H 0.0238 -0.1733 0.1476 0.050 Uiso 1 1 calc R . . . .
C161 C -0.00392(18) -0.09823(18) 0.16517(16) 0.0390(10) Uani 1 1 d . . . . .
H161 H 0.0010 -0.1034 0.2009 0.047 Uiso 1 1 calc R . . . .
C162 C -0.02467(16) -0.04898(16) 0.14502(15) 0.0327(9) Uani 1 1 d . . . . .
H162 H -0.0335 -0.0207 0.1671 0.039 Uiso 1 1 calc R . . . .
C163 C -0.09923(14) 0.00051(15) 0.02729(14) 0.0244(8) Uani 1 1 d . . . . .
C164 C -0.10243(16) 0.02714(17) -0.01944(15) 0.0321(9) Uani 1 1 d . . . . .
H164 H -0.0759 0.0521 -0.0260 0.039 Uiso 1 1 calc R . . . .
C165 C -0.14379(17) 0.01765(19) -0.05629(16) 0.0395(10) Uani 1 1 d . . . . .
H165 H -0.1454 0.0361 -0.0880 0.047 Uiso 1 1 calc R . . . .
C166 C -0.18297(17) -0.01835(18) -0.04771(18) 0.0425(11) Uani 1 1 d . . . . .
H166 H -0.2118 -0.0240 -0.0729 0.051 Uiso 1 1 calc R . . . .
C167 C -0.17978(17) -0.04603(19) -0.00219(18) 0.0421(11) Uani 1 1 d . . . . .
H167 H -0.2063 -0.0713 0.0038 0.051 Uiso 1 1 calc R . . . .
C168 C -0.13811(15) -0.03728(16) 0.03503(16) 0.0317(9) Uani 1 1 d . . . . .
H168 H -0.1360 -0.0571 0.0660 0.038 Uiso 1 1 calc R . . . .
C169 C -0.06683(14) 0.11357(15) 0.06208(13) 0.0237(8) Uani 1 1 d . . . . .
C170 C -0.12052(14) 0.12161(15) 0.05364(13) 0.0242(8) Uani 1 1 d . . . . .
H170 H -0.1431 0.0938 0.0633 0.029 Uiso 1 1 calc R . . . .
C171 C -0.14135(14) 0.16988(15) 0.03119(14) 0.0249(8) Uani 1 1 d . . . . .
H171 H -0.1779 0.1745 0.0259 0.030 Uiso 1 1 calc R . . . .
C172 C -0.10954(14) 0.21146(15) 0.01636(13) 0.0230(8) Uani 1 1 d . . . . .
C173 C -0.13045(14) 0.26471(15) -0.00631(13) 0.0237(8) Uani 1 1 d . . . . .
C174 C -0.16651(15) 0.26741(16) -0.04756(14) 0.0269(8) Uani 1 1 d . . . . .
C175 C -0.19195(14) 0.31952(16) -0.06765(14) 0.0285(9) Uani 1 1 d . . . . .
C176 C -0.20705(15) 0.36066(17) -0.03604(16) 0.0344(9) Uani 1 1 d . . . . .
H176 H -0.2008 0.3560 -0.0003 0.041 Uiso 1 1 calc R . . . .
C177 C -0.23108(17) 0.40836(18) -0.0560(2) 0.0442(11) Uani 1 1 d . . . . .
H177 H -0.2409 0.4362 -0.0340 0.053 Uiso 1 1 calc R . . . .
C178 C -0.24089(18) 0.4156(2) -0.1082(2) 0.0505(14) Uani 1 1 d . . . . .
H178 H -0.2568 0.4485 -0.1219 0.061 Uiso 1 1 calc R . . . .
C179 C -0.22744(17) 0.3749(2) -0.13980(19) 0.0460(12) Uani 1 1 d . . . . .
H179 H -0.2350 0.3794 -0.1755 0.055 Uiso 1 1 calc R . . . .
C180 C -0.20294(16) 0.32722(19) -0.12035(16) 0.0375(10) Uani 1 1 d . . . . .
H180 H -0.1935 0.2996 -0.1428 0.045 Uiso 1 1 calc R . . . .
C181 C -0.18321(15) 0.21764(17) -0.07892(14) 0.0294(9) Uani 1 1 d . . . . .
C182 C -0.14728(17) 0.18566(18) -0.10017(15) 0.0360(10) Uani 1 1 d . . . . .
H182 H -0.1114 0.1938 -0.0926 0.043 Uiso 1 1 calc R . . . .
C183 C -0.1629(2) 0.1418(2) -0.13239(16) 0.0458(12) Uani 1 1 d . . . . .
H183 H -0.1380 0.1207 -0.1472 0.055 Uiso 1 1 calc R . . . .
C184 C -0.2153(2) 0.12918(19) -0.14255(17) 0.0464(12) Uani 1 1 d . . . . .
H184 H -0.2263 0.0993 -0.1644 0.056 Uiso 1 1 calc R . . . .
C185 C -0.25151(19) 0.16023(19) -0.12085(17) 0.0452(11) Uani 1 1 d . . . . .
H185 H -0.2873 0.1510 -0.1272 0.054 Uiso 1 1 calc R . . . .
C186 C -0.23571(17) 0.20460(18) -0.08993(16) 0.0368(10) Uani 1 1 d . . . . .
H186 H -0.2609 0.2264 -0.0761 0.044 Uiso 1 1 calc R . . . .
C187 C -0.10599(14) 0.31400(15) 0.02015(13) 0.0228(8) Uani 1 1 d . . . . .
C188 C -0.08397(15) 0.35573(15) -0.00595(14) 0.0266(8) Uani 1 1 d . . . . .
H188 H -0.0857 0.3537 -0.0418 0.032 Uiso 1 1 calc R . . . .
C189 C -0.05949(14) 0.40038(15) 0.01975(14) 0.0265(8) Uani 1 1 d . . . . .
H189 H -0.0449 0.4287 0.0012 0.032 Uiso 1 1 calc R . . . .
C190 C -0.05605(14) 0.40408(15) 0.07248(14) 0.0246(8) Uani 1 1 d . . . . .
C191 C -0.02626(15) 0.44972(15) 0.10032(14) 0.0263(8) Uani 1 1 d . . . . .
C192 C -0.03646(15) 0.50379(16) 0.08985(15) 0.0287(9) Uani 1 1 d . . . . .
C193 C -0.00098(15) 0.54879(16) 0.10987(15) 0.0293(9) Uani 1 1 d . . . . .
C194 C 0.05200(15) 0.54532(16) 0.10645(14) 0.0280(8) Uani 1 1 d . . . . .
H194 H 0.0652 0.5141 0.0907 0.034 Uiso 1 1 calc R . . . .
C195 C 0.08571(17) 0.58650(17) 0.12554(16) 0.0361(10) Uani 1 1 d . . . . .
H195 H 0.1217 0.5834 0.1229 0.043 Uiso 1 1 calc R . . . .
C196 C 0.06736(19) 0.63187(19) 0.14833(17) 0.0439(11) Uani 1 1 d . . . . .
H196 H 0.0906 0.6599 0.1620 0.053 Uiso 1 1 calc R . . . .
C197 C 0.0150(2) 0.6366(2) 0.1514(2) 0.0540(13) Uani 1 1 d . . . . .
H197 H 0.0020 0.6680 0.1670 0.065 Uiso 1 1 calc R . . . .
C198 C -0.01874(18) 0.59560(18) 0.13173(19) 0.0446(11) Uani 1 1 d . . . . .
H198 H -0.0549 0.5997 0.1333 0.054 Uiso 1 1 calc R . . . .
C199 C -0.08483(15) 0.52006(16) 0.05620(16) 0.0322(9) Uani 1 1 d . . . . .
C200 C -0.13275(15) 0.49974(17) 0.06576(17) 0.0341(9) Uani 1 1 d . . . . .
H200 H -0.1350 0.4769 0.0944 0.041 Uiso 1 1 calc R . . . .
C201 C -0.17720(17) 0.51287(18) 0.03351(18) 0.0422(11) Uani 1 1 d . . . . .
H201 H -0.2099 0.4992 0.0402 0.051 Uiso 1 1 calc R . . . .
C202 C -0.17401(18) 0.5459(2) -0.0084(2) 0.0504(13) Uani 1 1 d . . . . .
H202 H -0.2043 0.5538 -0.0311 0.060 Uiso 1 1 calc R . . . .
C203 C -0.12683(19) 0.5674(2) -0.0170(2) 0.0536(13) Uani 1 1 d . . . . .
H203 H -0.1249 0.5908 -0.0454 0.064 Uiso 1 1 calc R . . . .
C204 C -0.08215(17) 0.55521(18) 0.01539(18) 0.0434(11) Uani 1 1 d . . . . .
H204 H -0.0499 0.5708 0.0097 0.052 Uiso 1 1 calc R . . . .
C205 C 0.01573(15) 0.43021(15) 0.13947(14) 0.0243(8) Uani 1 1 d . . . . .
C206 C 0.02506(15) 0.45379(15) 0.18774(14) 0.0256(8) Uani 1 1 d . . . . .
H206 H 0.0055 0.4851 0.1955 0.031 Uiso 1 1 calc R . . . .
C207 C 0.06197(14) 0.43252(15) 0.22422(13) 0.0242(8) Uani 1 1 d . . . . .
H207 H 0.0669 0.4491 0.2568 0.029 Uiso 1 1 calc R . . . .
C208 C 0.09230(15) 0.38721(14) 0.21464(14) 0.0247(8) Uani 1 1 d . . . . .
C209 C 0.13211(15) 0.36312(15) 0.25369(13) 0.0244(8) Uani 1 1 d . . . . .
C210 C 0.16417(15) 0.39412(15) 0.28633(14) 0.0254(8) Uani 1 1 d . . . . .
C211 C 0.20114(15) 0.36840(15) 0.32736(14) 0.0277(8) Uani 1 1 d . . . . .
C212 C 0.18440(18) 0.3447(2) 0.36923(17) 0.0444(11) Uani 1 1 d . . . . .
H212 H 0.1485 0.3448 0.3729 0.053 Uiso 1 1 calc R . . . .
C213 C 0.2198(2) 0.3203(2) 0.40655(19) 0.0558(14) Uani 1 1 d . . . . .
H213 H 0.2078 0.3038 0.4353 0.067 Uiso 1 1 calc R . . . .
C214 C 0.2717(2) 0.3199(2) 0.40216(19) 0.0521(13) Uani 1 1 d . . . . .
H214 H 0.2957 0.3037 0.4278 0.063 Uiso 1 1 calc R . . . .
C215 C 0.2883(2) 0.3430(3) 0.3605(2) 0.0694(17) Uani 1 1 d . . . . .
H215 H 0.3242 0.3426 0.3569 0.083 Uiso 1 1 calc R . . . .
C216 C 0.25331(18) 0.3671(2) 0.32338(19) 0.0561(14) Uani 1 1 d . . . . .
H216 H 0.2657 0.3831 0.2946 0.067 Uiso 1 1 calc R . . . .
C217 C 0.16564(14) 0.45540(15) 0.28274(14) 0.0252(8) Uani 1 1 d . . . . .
C218 C 0.17273(15) 0.48118(16) 0.23768(15) 0.0313(9) Uani 1 1 d . . . . .
H218 H 0.1794 0.4597 0.2093 0.038 Uiso 1 1 calc R . . . .
C219 C 0.17019(19) 0.53863(18) 0.2336(2) 0.0465(12) Uani 1 1 d . . . . .
H219 H 0.1755 0.5559 0.2026 0.056 Uiso 1 1 calc R . . . .
C220 C 0.1602(2) 0.57012(19) 0.2737(2) 0.0532(13) Uani 1 1 d . . . . .
H220 H 0.1579 0.6091 0.2706 0.064 Uiso 1 1 calc R . . . .
C221 C 0.1535(2) 0.54512(19) 0.3184(2) 0.0522(13) Uani 1 1 d . . . . .
H221 H 0.1462 0.5670 0.3462 0.063 Uiso 1 1 calc R . . . .
C222 C 0.15703(17) 0.48822(17) 0.32390(16) 0.0377(10) Uani 1 1 d . . . . .
H222 H 0.1536 0.4717 0.3557 0.045 Uiso 1 1 calc R . . . .
C223 C 0.13357(15) 0.30140(15) 0.25451(14) 0.0256(8) Uani 1 1 d . . . . .
C224 C 0.16295(15) 0.27223(16) 0.22293(16) 0.0308(9) Uani 1 1 d . . . . .
H224 H 0.1853 0.2917 0.2035 0.037 Uiso 1 1 calc R . . . .
C225 C 0.15998(15) 0.21527(16) 0.21945(15) 0.0309(9) Uani 1 1 d . . . . .
H225 H 0.1794 0.1964 0.1969 0.037 Uiso 1 1 calc R . . . .
C226 C 0.12890(14) 0.18544(15) 0.24855(14) 0.0243(8) Uani 1 1 d . . . . .
C227 C 0.10160(17) 0.21429(16) 0.28157(14) 0.0320(9) Uani 1 1 d . . . . .
H227 H 0.0812 0.1946 0.3028 0.038 Uiso 1 1 calc R . . . .
C228 C 0.10341(17) 0.27125(16) 0.28422(15) 0.0326(9) Uani 1 1 d . . . . .
H228 H 0.0837 0.2900 0.3067 0.039 Uiso 1 1 calc R . . . .
C229 C 0.08293(17) 0.36349(16) 0.16645(15) 0.0339(10) Uani 1 1 d . . . . .
H229 H 0.1025 0.3322 0.1588 0.041 Uiso 1 1 calc R . . . .
C230 C 0.04565(16) 0.38468(16) 0.12960(15) 0.0329(9) Uani 1 1 d . . . . .
H230 H 0.0404 0.3679 0.0971 0.039 Uiso 1 1 calc R . . . .
C231 C -0.07777(16) 0.36188(15) 0.09852(15) 0.0296(9) Uani 1 1 d . . . . .
H231 H -0.0754 0.3634 0.1344 0.036 Uiso 1 1 calc R . . . .
C232 C -0.10268(15) 0.31790(15) 0.07281(14) 0.0269(8) Uani 1 1 d . . . . .
H232 H -0.1178 0.2899 0.0913 0.032 Uiso 1 1 calc R . . . .
C233 C -0.05579(14) 0.20399(16) 0.02672(14) 0.0261(8) Uani 1 1 d . . . . .
H233 H -0.0332 0.2324 0.0183 0.031 Uiso 1 1 calc R . . . .
C234 C -0.03510(14) 0.15626(15) 0.04882(14) 0.0267(8) Uani 1 1 d . . . . .
H234 H 0.0015 0.1523 0.0552 0.032 Uiso 1 1 calc R . . . .
C235 C -0.00723(16) 0.10800(18) 0.16627(16) 0.0349(10) Uani 1 1 d . . . . .
H235 H -0.0413 0.1215 0.1679 0.042 Uiso 1 1 calc R . . . .
C236 C 0.03248(16) 0.12295(18) 0.20355(16) 0.0363(10) Uani 1 1 d . . . . .
H236 H 0.0249 0.1465 0.2302 0.044 Uiso 1 1 calc R . . . .

loop_
_atom_site_aniso_label
_atom_site_aniso_U_11
_atom_site_aniso_U_22
_atom_site_aniso_U_33
_atom_site_aniso_U_23
_atom_site_aniso_U_13
_atom_site_aniso_U_12
Cl1 0.167(2) 0.0810(12) 0.0876(12) 0.0343(10) 0.0709(13) 0.0347(13)
C3 0.070(4) 0.043(3) 0.056(3) -0.004(2) 0.014(3) 0.014(3)
C2 0.061(3) 0.046(3) 0.067(3) -0.006(3) 0.012(3) 0.016(3)
C1 0.123(6) 0.036(3) 0.058(3) 0.006(2) 0.041(4) 0.006(3)
C6 0.067(4) 0.140(7) 0.066(4) 0.045(4) 0.002(3) 0.013(4)
C5 0.046(3) 0.130(6) 0.071(4) 0.005(4) -0.011(3) -0.022(4)
C4 0.084(4) 0.028(2) 0.046(3) -0.002(2) 0.006(3) -0.009(3)
Cl2 0.1360(19) 0.0432(9) 0.0602(11) 0.0089(8) 0.0029(11) 0.0102(11)
Cl6 0.062(4) 0.050(4) 0.119(7) -0.053(4) 0.019(4) -0.004(3)
C9 0.103(4) 0.038(3) 0.078(3) 0.001(3) 0.024(3) -0.007(3)
C10 0.088(4) 0.041(3) 0.078(3) 0.007(3) 0.029(3) 0.000(3)
C11 0.073(3) 0.038(3) 0.079(3) 0.011(3) 0.026(3) 0.001(3)
C12 0.064(3) 0.029(2) 0.078(3) 0.006(2) 0.019(3) -0.003(2)
C7 0.081(3) 0.026(2) 0.068(3) 0.004(2) 0.019(3) -0.001(2)
C8 0.101(4) 0.030(2) 0.073(3) 0.004(2) 0.024(3) -0.007(3)
C31 0.045(7) 0.033(7) 0.093(11) 0.002(7) -0.009(8) 0.001(6)
C32 0.041(7) 0.033(7) 0.093(11) 0.001(7) -0.005(8) 0.002(6)
C33 0.042(7) 0.035(7) 0.094(11) 0.001(7) -0.004(8) 0.003(6)
C34 0.047(7) 0.037(7) 0.095(11) 0.003(7) -0.009(7) 0.002(6)
C35 0.049(7) 0.036(7) 0.096(11) 0.002(7) -0.013(7) 0.000(6)
C36 0.049(7) 0.034(7) 0.094(11) 0.002(7) -0.011(7) 0.000(6)
Cl3 0.195(3) 0.0923(15) 0.0949(14) 0.0378(12) 0.0297(15) 0.0182(16)
C13 0.081(3) 0.048(2) 0.074(3) -0.002(2) 0.005(2) 0.003(2)
C14 0.059(2) 0.045(2) 0.071(2) -0.004(2) 0.009(2) 0.003(2)
C15 0.050(2) 0.053(2) 0.068(2) -0.003(2) 0.005(2) 0.006(2)
C16 0.063(3) 0.064(3) 0.076(3) 0.004(2) -0.004(2) 0.008(2)
C17 0.090(3) 0.058(3) 0.083(3) -0.019(2) 0.001(3) 0.006(2)
C18 0.099(3) 0.049(2) 0.083(3) -0.013(2) 0.001(3) 0.009(2)
Cl4 0.0585(15) 0.116(2) 0.168(3) 0.045(2) -0.0118(17) -0.0146(15)
Cl5 0.114(5) 0.129(5) 0.086(4) 0.003(4) 0.035(4) 0.000(4)
C19 0.070(3) 0.047(3) 0.083(3) -0.002(3) -0.008(3) -0.010(3)
C20 0.071(3) 0.037(3) 0.070(3) -0.015(3) -0.004(3) -0.008(3)
C21 0.068(3) 0.042(3) 0.065(3) -0.023(3) 0.007(3) -0.002(3)
C22 0.075(3) 0.049(3) 0.067(3) -0.010(3) 0.007(3) 0.009(3)
C23 0.079(4) 0.046(3) 0.071(3) -0.006(3) 0.001(3) 0.009(3)
C24 0.079(3) 0.044(3) 0.076(3) -0.003(3) -0.007(3) -0.003(3)
C27 0.102(7) 0.064(6) 0.050(5) -0.002(4) 0.018(5) -0.039(6)
C28 0.103(7) 0.060(6) 0.045(5) -0.005(4) 0.019(5) -0.042(5)
C29 0.101(7) 0.059(6) 0.044(5) -0.008(4) 0.023(5) -0.042(5)
C30 0.099(7) 0.062(6) 0.047(5) -0.009(4) 0.026(5) -0.041(5)
C25 0.098(6) 0.068(5) 0.051(5) -0.006(4) 0.027(4) -0.037(5)
C26 0.099(7) 0.064(6) 0.049(5) -0.002(4) 0.023(5) -0.040(5)
C37 0.0245(19) 0.0150(17) 0.0250(18) 0.0014(14) 0.0055(15) 0.0023(15)
C38 0.027(2) 0.0150(17) 0.0266(18) 0.0010(14) 0.0102(15) 0.0015(15)
C39 0.027(2) 0.0137(17) 0.032(2) 0.0002(15) 0.0104(16) 0.0026(15)
C40 0.032(2) 0.022(2) 0.036(2) 0.0054(16) 0.0057(17) -0.0017(17)
C41 0.040(2) 0.024(2) 0.051(3) 0.0056(19) 0.011(2) -0.0111(19)
C42 0.055(3) 0.028(2) 0.049(3) -0.007(2) 0.009(2) -0.013(2)
C43 0.093(4) 0.031(2) 0.034(2) -0.008(2) 0.009(2) -0.018(3)
C44 0.078(4) 0.022(2) 0.033(2) -0.0040(18) 0.012(2) -0.008(2)
C45 0.027(2) 0.0134(17) 0.031(2) 0.0029(15) 0.0066(15) -0.0009(15)
C46 0.031(2) 0.022(2) 0.043(2) 0.0042(17) 0.0117(18) 0.0003(17)
C47 0.030(2) 0.037(3) 0.066(3) 0.015(2) 0.001(2) 0.007(2)
C48 0.049(3) 0.037(3) 0.054(3) 0.018(2) -0.016(2) -0.008(2)
C49 0.068(3) 0.032(2) 0.033(2) 0.0087(19) -0.002(2) -0.008(2)
C50 0.044(2) 0.022(2) 0.032(2) 0.0046(17) 0.0060(18) 0.0056(18)
C51 0.0269(19) 0.0122(17) 0.0213(17) 0.0049(14) 0.0018(14) 0.0031(14)
C52 0.027(2) 0.0153(17) 0.0280(19) 0.0015(15) 0.0056(15) 0.0013(15)
C53 0.0236(19) 0.0184(18) 0.0283(19) 0.0009(15) 0.0011(15) 0.0026(15)
C54 0.029(2) 0.0164(18) 0.0231(18) -0.0001(14) -0.0009(15) 0.0009(15)
C55 0.025(2) 0.0204(19) 0.0282(19) -0.0020(15) 0.0026(15) -0.0009(15)
C56 0.0234(19) 0.0225(19) 0.031(2) -0.0048(16) 0.0019(16) 0.0022(16)
C57 0.029(2) 0.028(2) 0.0256(19) -0.0038(16) -0.0027(16) -0.0003(17)
C58 0.035(2) 0.039(2) 0.029(2) 0.0008(18) -0.0035(17) -0.0050(19)
C59 0.063(3) 0.040(3) 0.034(2) 0.006(2) 0.000(2) -0.009(2)
C60 0.074(4) 0.041(3) 0.040(3) 0.012(2) -0.002(2) 0.009(3)
C61 0.044(3) 0.049(3) 0.044(3) 0.009(2) 0.000(2) 0.016(2)
C62 0.034(2) 0.035(2) 0.039(2) 0.0039(19) 0.0011(18) 0.0007(19)
C63 0.0204(19) 0.029(2) 0.042(2) -0.0109(18) -0.0045(17) 0.0015(16)
C64 0.024(2) 0.029(2) 0.057(3) -0.005(2) -0.0033(19) -0.0031(18)
C65 0.030(3) 0.026(2) 0.098(4) -0.003(3) -0.009(3) -0.001(2)
C66 0.039(3) 0.032(3) 0.124(6) -0.034(3) -0.020(3) 0.008(2)
C67 0.051(3) 0.049(3) 0.072(4) -0.038(3) -0.016(3) 0.015(3)
C68 0.041(3) 0.043(3) 0.044(3) -0.016(2) -0.009(2) 0.007(2)
C69 0.0218(19) 0.0156(17) 0.0309(19) -0.0061(15) 0.0014(15) -0.0024(15)
C70 0.031(2) 0.0160(18) 0.032(2) -0.0064(15) 0.0052(16) 0.0000(16)
C71 0.033(2) 0.0157(18) 0.0274(19) -0.0044(15) 0.0047(16) 0.0008(16)
C72 0.0253(19) 0.0138(17) 0.0297(19) -0.0029(15) 0.0035(15) -0.0014(15)
C73 0.0248(19) 0.0174(18) 0.0304(19) 0.0000(15) 0.0072(15) -0.0015(15)
C74 0.032(2) 0.0124(17) 0.0299(19) -0.0030(15) 0.0065(16) -0.0035(15)
C75 0.041(2) 0.0163(18) 0.030(2) -0.0067(15) 0.0061(17) 0.0028(17)
C76 0.043(3) 0.027(2) 0.036(2) -0.0092(18) 0.0047(19) 0.0087(19)
C77 0.055(3) 0.045(3) 0.045(3) -0.018(2) -0.007(2) 0.020(2)
C78 0.089(4) 0.039(3) 0.039(3) -0.006(2) -0.008(3) 0.036(3)
C79 0.118(5) 0.020(2) 0.043(3) 0.004(2) 0.011(3) 0.016(3)
C80 0.067(3) 0.017(2) 0.044(3) 0.0007(18) 0.011(2) -0.003(2)
C81 0.032(2) 0.0149(18) 0.036(2) -0.0038(16) 0.0076(17) -0.0059(16)
C82 0.035(2) 0.020(2) 0.052(3) -0.0076(18) 0.014(2) -0.0050(17)
C83 0.028(2) 0.030(2) 0.076(3) -0.004(2) 0.008(2) -0.0032(19)
C84 0.040(3) 0.045(3) 0.070(3) -0.017(3) -0.007(2) -0.009(2)
C85 0.045(3) 0.055(3) 0.067(3) -0.034(3) 0.002(2) -0.003(2)
C86 0.030(2) 0.034(2) 0.056(3) -0.019(2) 0.004(2) -0.0026(19)
C87 0.029(2) 0.0134(17) 0.0271(19) -0.0017(14) 0.0044(15) 0.0005(15)
C88 0.034(2) 0.0121(17) 0.032(2) 0.0024(15) 0.0093(17) -0.0017(15)
C89 0.033(2) 0.0174(18) 0.0257(19) 0.0020(15) 0.0073(16) 0.0019(16)
C90 0.028(2) 0.0135(17) 0.031(2) -0.0001(15) 0.0030(16) 0.0046(15)
C91 0.0244(19) 0.0189(19) 0.0291(19) -0.0001(15) 0.0043(15) 0.0025(15)
C92 0.029(2) 0.0201(19) 0.0292(19) 0.0002(16) 0.0052(16) 0.0027(16)
C93 0.031(2) 0.0223(19) 0.0268(19) 0.0030(16) 0.0026(16) 0.0053(16)
C94 0.040(2) 0.027(2) 0.033(2) 0.0003(17) 0.0035(18) 0.0063(18)
C95 0.062(3) 0.031(2) 0.038(2) -0.0020(19) -0.002(2) 0.003(2)
C96 0.053(3) 0.042(3) 0.045(3) 0.003(2) -0.012(2) -0.009(2)
C97 0.035(3) 0.069(4) 0.048(3) 0.002(3) -0.004(2) 0.004(2)
C98 0.036(2) 0.053(3) 0.039(2) -0.005(2) 0.0002(19) 0.009(2)
C99 0.029(2) 0.0215(19) 0.034(2) 0.0026(16) 0.0053(16) 0.0073(16)
C100 0.031(2) 0.025(2) 0.035(2) 0.0023(17) 0.0006(17) 0.0007(17)
C101 0.035(2) 0.025(2) 0.054(3) 0.008(2) -0.004(2) 0.0055(18)
C102 0.047(3) 0.022(2) 0.065(3) -0.005(2) -0.006(2) 0.011(2)
C103 0.063(3) 0.034(3) 0.047(3) -0.012(2) 0.010(2) 0.017(2)
C104 0.048(3) 0.028(2) 0.037(2) 0.0004(18) 0.0113(19) 0.010(2)
C105 0.030(2) 0.0174(18) 0.0286(19) -0.0033(15) -0.0003(16) 0.0020(16)
C106 0.021(2) 0.021(2) 0.053(3) -0.0038(18) 0.0007(18) -0.0007(16)
C107 0.024(2) 0.0167(19) 0.050(2) -0.0042(17) -0.0031(17) 0.0036(16)
C108 0.026(2) 0.0183(18) 0.0249(18) -0.0023(15) -0.0031(15) -0.0015(15)
C109 0.025(2) 0.0175(18) 0.0297(19) 0.0005(15) 0.0005(15) 0.0004(15)
C110 0.0250(19) 0.0171(18) 0.0272(19) -0.0013(15) 0.0003(15) 0.0004(15)
C111 0.028(2) 0.0168(18) 0.0279(19) -0.0057(15) 0.0002(15) 0.0000(15)
C112 0.035(2) 0.026(2) 0.032(2) 0.0005(17) 0.0015(17) -0.0029(17)
C113 0.052(3) 0.033(2) 0.034(2) 0.0069(19) -0.001(2) -0.001(2)
C114 0.047(3) 0.040(3) 0.041(3) -0.003(2) -0.014(2) 0.000(2)
C115 0.031(2) 0.038(2) 0.045(3) -0.006(2) -0.0069(19) 0.0013(19)
C116 0.031(2) 0.029(2) 0.035(2) -0.0063(17) 0.0032(17) -0.0075(17)
C117 0.025(2) 0.0160(18) 0.040(2) -0.0018(16) 0.0032(16) -0.0038(15)
C118 0.076(4) 0.021(2) 0.059(3) -0.007(2) 0.034(3) -0.008(2)
C119 0.091(4) 0.023(2) 0.080(4) -0.007(2) 0.042(3) -0.004(3)
C120 0.061(3) 0.021(2) 0.076(4) 0.000(2) 0.003(3) -0.005(2)
C121 0.076(4) 0.045(3) 0.053(3) 0.024(3) -0.017(3) -0.029(3)
C122 0.057(3) 0.035(2) 0.035(2) 0.0052(19) -0.006(2) -0.020(2)
C123 0.0238(19) 0.0159(17) 0.0285(19) -0.0024(15) -0.0010(15) -0.0030(15)
C124 0.031(2) 0.0207(19) 0.030(2) -0.0005(16) 0.0070(16) 0.0020(16)
C125 0.028(2) 0.0211(19) 0.029(2) 0.0019(15) 0.0072(16) 0.0010(16)
C126 0.0261(19) 0.0092(16) 0.0295(19) 0.0002(14) 0.0027(15) -0.0026(14)
C127 0.024(2) 0.0208(19) 0.031(2) -0.0024(15) 0.0060(16) -0.0041(15)
C128 0.025(2) 0.026(2) 0.033(2) -0.0047(16) 0.0055(16) -0.0043(16)
C129 0.025(2) 0.0205(19) 0.033(2) -0.0025(16) 0.0022(16) -0.0012(16)
C130 0.0234(19) 0.0213(19) 0.030(2) 0.0012(15) 0.0013(15) 0.0006(15)
C131 0.034(2) 0.0153(18) 0.035(2) 0.0050(16) -0.0020(17) -0.0072(16)
C132 0.038(2) 0.0213(19) 0.031(2) 0.0101(16) 0.0036(17) -0.0057(17)
C133 0.026(2) 0.0192(19) 0.0279(19) -0.0050(15) 0.0027(15) -0.0003(15)
C134 0.0245(19) 0.0213(19) 0.0276(19) -0.0047(15) 0.0022(15) -0.0017(15)
C135 0.026(2) 0.0165(18) 0.034(2) -0.0032(15) 0.0010(16) 0.0027(15)
C136 0.0211(19) 0.0175(18) 0.032(2) -0.0009(15) 0.0002(15) 0.0013(15)
C137 0.0235(19) 0.0174(18) 0.0276(19) 0.0035(15) -0.0020(15) -0.0018(15)
C138 0.0214(19) 0.0173(18) 0.031(2) 0.0045(15) 0.0001(15) -0.0030(15)
C139 0.0230(19) 0.0163(18) 0.036(2) 0.0085(15) -0.0041(16) -0.0004(15)
C140 0.032(2) 0.040(2) 0.037(2) 0.0005(19) -0.0011(18) -0.0090(19)
C141 0.035(2) 0.041(3) 0.046(3) 0.003(2) -0.0018(19) -0.011(2)
C142 0.042(3) 0.031(2) 0.042(2) 0.0026(19) -0.013(2) -0.005(2)
C143 0.051(3) 0.070(4) 0.027(2) 0.009(2) -0.005(2) -0.014(3)
C144 0.044(3) 0.057(3) 0.033(2) 0.013(2) -0.0008(19) -0.022(2)
C145 0.030(2) 0.0188(19) 0.0265(19) 0.0055(15) -0.0003(15) 0.0011(16)
C146 0.031(2) 0.023(2) 0.045(2) 0.0082(18) 0.0026(18) -0.0019(17)
C147 0.049(3) 0.021(2) 0.054(3) 0.007(2) 0.004(2) -0.011(2)
C148 0.054(3) 0.018(2) 0.049(3) 0.0027(18) -0.003(2) -0.002(2)
C149 0.053(3) 0.030(2) 0.047(3) 0.002(2) 0.002(2) 0.017(2)
C150 0.037(2) 0.026(2) 0.043(2) 0.0076(18) 0.0010(19) 0.0027(18)
C151 0.026(2) 0.0127(17) 0.0275(19) 0.0024(14) -0.0018(15) -0.0009(15)
C152 0.0208(19) 0.0228(19) 0.033(2) -0.0002(16) 0.0006(15) 0.0002(15)
C153 0.026(2) 0.0226(19) 0.031(2) -0.0053(16) 0.0055(16) -0.0015(16)
C154 0.027(2) 0.0179(18) 0.0262(19) -0.0019(15) 0.0015(15) -0.0001(15)
C155 0.0232(19) 0.0226(19) 0.0230(18) -0.0017(15) 0.0034(15) 0.0028(15)
C156 0.0224(19) 0.0231(19) 0.0270(19) -0.0036(15) 0.0027(15) -0.0010(15)
C157 0.0218(19) 0.0201(19) 0.0295(19) -0.0025(15) 0.0054(15) -0.0039(15)
C158 0.031(2) 0.026(2) 0.034(2) -0.0056(17) 0.0035(17) 0.0040(17)
C159 0.044(3) 0.029(2) 0.044(2) -0.0055(19) 0.004(2) 0.014(2)
C160 0.050(3) 0.031(2) 0.045(3) 0.004(2) 0.006(2) 0.012(2)
C161 0.048(3) 0.035(2) 0.035(2) 0.0063(19) 0.0070(19) 0.008(2)
C162 0.040(2) 0.025(2) 0.034(2) -0.0012(17) 0.0084(18) 0.0009(18)
C163 0.025(2) 0.0177(18) 0.030(2) -0.0062(15) 0.0025(15) 0.0015(15)
C164 0.033(2) 0.031(2) 0.033(2) -0.0076(17) 0.0043(17) -0.0033(18)
C165 0.043(3) 0.041(3) 0.032(2) -0.0100(19) -0.0035(19) 0.007(2)
C166 0.031(2) 0.037(2) 0.055(3) -0.018(2) -0.012(2) 0.009(2)
C167 0.026(2) 0.036(2) 0.062(3) -0.016(2) -0.001(2) -0.0019(19)
C168 0.029(2) 0.023(2) 0.043(2) -0.0075(17) 0.0046(18) 0.0010(17)
C169 0.025(2) 0.0219(19) 0.0230(18) -0.0043(15) -0.0001(15) -0.0015(15)
C170 0.0249(19) 0.0207(19) 0.0276(19) -0.0012(15) 0.0050(15) -0.0028(15)
C171 0.0218(19) 0.0236(19) 0.0288(19) -0.0013(16) 0.0011(15) 0.0002(15)
C172 0.0252(19) 0.0208(19) 0.0221(18) -0.0031(15) -0.0006(15) -0.0021(15)
C173 0.0212(19) 0.025(2) 0.0249(18) 0.0014(15) 0.0010(15) -0.0019(15)
C174 0.025(2) 0.026(2) 0.028(2) 0.0049(16) -0.0007(16) -0.0030(16)
C175 0.0217(19) 0.032(2) 0.030(2) 0.0094(17) -0.0047(15) -0.0067(16)
C176 0.024(2) 0.035(2) 0.042(2) 0.0062(19) -0.0026(17) -0.0009(18)
C177 0.028(2) 0.030(2) 0.071(3) 0.008(2) -0.007(2) 0.0000(19)
C178 0.034(3) 0.032(3) 0.078(4) 0.027(3) -0.020(2) -0.012(2)
C179 0.038(3) 0.044(3) 0.050(3) 0.026(2) -0.019(2) -0.017(2)
C180 0.031(2) 0.042(3) 0.036(2) 0.011(2) -0.0074(18) -0.0138(19)
C181 0.030(2) 0.031(2) 0.0256(19) 0.0029(16) -0.0024(16) -0.0014(17)
C182 0.038(2) 0.041(2) 0.028(2) 0.0003(18) 0.0017(17) -0.002(2)
C183 0.061(3) 0.043(3) 0.034(2) -0.002(2) 0.008(2) 0.001(2)
C184 0.066(3) 0.031(2) 0.039(2) -0.007(2) -0.003(2) -0.007(2)
C185 0.045(3) 0.039(3) 0.048(3) -0.006(2) -0.010(2) -0.010(2)
C186 0.034(2) 0.035(2) 0.039(2) -0.0015(19) -0.0041(18) -0.0038(19)
C187 0.0186(18) 0.0212(19) 0.0273(19) 0.0011(15) -0.0018(14) -0.0015(15)
C188 0.027(2) 0.024(2) 0.0278(19) 0.0000(16) 0.0008(16) -0.0003(16)
C189 0.024(2) 0.0218(19) 0.033(2) 0.0049(16) 0.0005(16) -0.0013(16)
C190 0.027(2) 0.0182(18) 0.0281(19) 0.0009(15) -0.0004(15) 0.0004(15)
C191 0.026(2) 0.0199(19) 0.031(2) -0.0005(16) -0.0026(16) 0.0009(16)
C192 0.026(2) 0.022(2) 0.037(2) -0.0034(17) -0.0017(16) 0.0036(16)
C193 0.031(2) 0.0196(19) 0.037(2) -0.0016(16) 0.0033(17) 0.0005(16)
C194 0.029(2) 0.0213(19) 0.033(2) 0.0066(16) 0.0041(16) -0.0004(16)
C195 0.034(2) 0.035(2) 0.039(2) 0.0117(19) 0.0030(18) -0.0059(19)
C196 0.052(3) 0.034(2) 0.045(3) -0.004(2) 0.001(2) -0.019(2)
C197 0.062(3) 0.032(3) 0.071(3) -0.017(2) 0.016(3) -0.004(2)
C198 0.039(3) 0.026(2) 0.070(3) -0.011(2) 0.010(2) 0.001(2)
C199 0.026(2) 0.021(2) 0.048(2) -0.0004(18) -0.0018(18) 0.0043(16)
C200 0.029(2) 0.027(2) 0.046(2) -0.0012(19) 0.0048(18) 0.0052(17)
C201 0.028(2) 0.035(2) 0.063(3) -0.005(2) 0.003(2) 0.0037(19)
C202 0.030(2) 0.047(3) 0.069(3) 0.006(3) -0.011(2) 0.010(2)
C203 0.042(3) 0.048(3) 0.067(3) 0.021(3) -0.010(2) 0.005(2)
C204 0.032(2) 0.032(2) 0.064(3) 0.019(2) -0.002(2) 0.0005(19)
C205 0.029(2) 0.0161(18) 0.0271(19) -0.0003(15) 0.0000(15) 0.0007(15)
C206 0.031(2) 0.0156(18) 0.031(2) -0.0023(15) 0.0076(16) 0.0026(15)
C207 0.029(2) 0.0207(19) 0.0229(18) -0.0020(15) 0.0053(15) -0.0028(16)
C208 0.032(2) 0.0133(17) 0.0276(19) 0.0002(15) -0.0018(16) -0.0016(15)
C209 0.030(2) 0.0171(18) 0.0248(19) 0.0012(15) -0.0004(15) -0.0007(16)
C210 0.028(2) 0.0224(19) 0.0253(19) 0.0003(15) 0.0023(15) -0.0020(16)
C211 0.034(2) 0.0186(19) 0.029(2) -0.0019(16) -0.0006(16) -0.0072(16)
C212 0.039(3) 0.053(3) 0.039(2) 0.015(2) -0.004(2) -0.003(2)
C213 0.056(3) 0.060(3) 0.048(3) 0.023(3) -0.009(2) -0.008(3)
C214 0.060(3) 0.039(3) 0.050(3) -0.004(2) -0.023(2) 0.009(2)
C215 0.039(3) 0.110(5) 0.056(3) 0.005(3) -0.003(2) 0.008(3)
C216 0.034(3) 0.090(4) 0.043(3) 0.016(3) -0.002(2) -0.008(3)
C217 0.025(2) 0.0185(19) 0.032(2) -0.0039(15) 0.0002(15) -0.0046(15)
C218 0.033(2) 0.025(2) 0.037(2) 0.0050(17) 0.0086(17) -0.0031(17)
C219 0.047(3) 0.029(2) 0.061(3) 0.017(2) 0.000(2) -0.011(2)
C220 0.056(3) 0.022(2) 0.076(4) -0.006(2) -0.013(3) -0.002(2)
C221 0.059(3) 0.033(3) 0.059(3) -0.025(2) -0.014(2) 0.007(2)
C222 0.048(3) 0.032(2) 0.032(2) -0.0101(18) -0.0011(19) -0.003(2)
C223 0.028(2) 0.0175(18) 0.0283(19) 0.0015(15) -0.0062(16) -0.0013(16)
C224 0.028(2) 0.0200(19) 0.045(2) 0.0056(17) 0.0070(18) -0.0018(16)
C225 0.031(2) 0.021(2) 0.041(2) 0.0006(17) 0.0072(18) 0.0043(17)
C226 0.027(2) 0.0173(18) 0.0262(19) 0.0025(15) -0.0038(15) -0.0007(15)
C227 0.044(2) 0.023(2) 0.028(2) 0.0017(16) 0.0052(18) -0.0039(18)
C228 0.043(2) 0.024(2) 0.031(2) -0.0024(17) 0.0061(18) -0.0013(18)
C229 0.042(2) 0.0189(19) 0.037(2) -0.0093(17) -0.0099(18) 0.0115(18)
C230 0.042(2) 0.023(2) 0.031(2) -0.0075(17) -0.0055(18) 0.0094(18)
C231 0.037(2) 0.022(2) 0.029(2) 0.0007(16) 0.0021(17) 0.0017(17)
C232 0.029(2) 0.023(2) 0.0270(19) 0.0032(16) -0.0019(16) -0.0027(16)
C233 0.0230(19) 0.026(2) 0.0290(19) -0.0006(16) 0.0008(15) -0.0062(16)
C234 0.0203(19) 0.025(2) 0.033(2) -0.0012(16) -0.0014(15) 0.0000(16)
C235 0.024(2) 0.039(2) 0.040(2) -0.0142(19) -0.0011(17) 0.0081(18)
C236 0.033(2) 0.039(2) 0.035(2) -0.0176(19) -0.0035(18) 0.0076(19)

loop_
_atom_type_symbol
_atom_type_description
_atom_type_scat_dispersion_real
_atom_type_scat_dispersion_imag
_atom_type_scat_source
C C 0.0181 0.0091 'International Tables Vol C Tables 4.2.6.8 and 6.1.1.4'
H H 0.0000 0.0000 'International Tables Vol C Tables 4.2.6.8 and 6.1.1.4'
Cl Cl 0.3639 0.7018 'International Tables Vol C Tables 4.2.6.8 and 6.1.1.4'

loop_
_geom_angle_atom_site_label_1
_geom_angle_atom_site_label_2
_geom_angle_atom_site_label_3
_geom_angle
_geom_angle_site_symmetry_1
_geom_angle_site_symmetry_3
_geom_angle_publ_flag
C2 C3 C4 120.0 . . ?
C1 C2 C3 120.0 . . ?
C2 C1 Cl1 119.4(3) . . ?
C2 C1 C6 120.0 . . ?
C6 C1 Cl1 120.6(3) . . ?
C5 C6 C1 120.0 . . ?
C6 C5 C4 120.0 . . ?
C5 C4 C3 120.0 . . ?
C10 C9 C8 120.0 . . ?
C9 C10 C11 120.0 . . ?
C12 C11 C10 120.0 . . ?
C11 C12 C7 120.0 . . ?
C12 C7 Cl2 119.8(3) . . ?
C8 C7 Cl2 120.2(3) . . ?
C8 C7 C12 120.0 . . ?
C7 C8 C9 120.0 . . ?
C32 C31 Cl6 115.9(11) . . ?
C32 C31 C36 120.0 . . ?
C36 C31 Cl6 124.0(11) . . ?
C33 C32 C31 120.0 . . ?
C32 C33 C34 120.0 . . ?
C35 C34 C33 120.0 . . ?
C34 C35 C36 120.0 . . ?
C35 C36 C31 120.0 . . ?
C14 C13 Cl3 119.5(5) . . ?
C14 C13 C18 119.8(6) . . ?
C18 C13 Cl3 120.7(5) . . ?
C15 C14 C13 120.8(6) . . ?
C14 C15 C16 120.8(5) . . ?
C17 C16 C15 118.1(6) . . ?
C16 C17 C18 123.1(6) . . ?
C13 C18 C17 117.2(6) . . ?
C20 C19 Cl4 121.4(4) . . ?
C20 C19 C24 120.0 . . ?
C24 C19 Cl4 118.6(4) . . ?
C19 C20 C21 120.0 . . ?
C22 C21 C20 120.0 . . ?
C23 C22 C21 120.0 . . ?
C24 C23 C22 120.0 . . ?
C23 C24 C19 120.0 . . ?
C28 C27 C26 120.0 . . ?
C29 C28 C27 120.0 . . ?
C30 C29 C28 120.0 . . ?
C29 C30 C25 120.0 . . ?
C30 C25 Cl5 119.6(9) . . ?
C26 C25 Cl5 120.4(9) . . ?
C26 C25 C30 120.0 . . ?
C25 C26 C27 120.0 . . ?
C38 C37 C51 123.7(3) . . ?
C38 C37 C126 123.5(3) . . ?
C51 C37 C126 112.7(3) . . ?
C37 C38 C39 123.8(3) . . ?
C37 C38 C45 122.0(3) . . ?
C39 C38 C45 114.0(3) . . ?
C40 C39 C38 119.3(3) . . ?
C40 C39 C44 116.7(4) . . ?
C44 C39 C38 124.1(3) . . ?
C41 C40 C39 121.7(4) . . ?
C42 C41 C40 120.2(4) . . ?
C41 C42 C43 119.6(4) . . ?
C44 C43 C42 120.0(4) . . ?
C43 C44 C39 121.9(4) . . ?
C46 C45 C38 120.1(3) . . ?
C46 C45 C50 118.1(4) . . ?
C50 C45 C38 121.7(3) . . ?
C47 C46 C45 121.4(4) . . ?
C48 C47 C46 120.2(4) . . ?
C49 C48 C47 118.9(4) . . ?
C48 C49 C50 121.0(4) . . ?
C45 C50 C49 120.4(4) . . ?
C52 C51 C37 123.9(3) . . ?
C52 C51 C136 117.5(3) . . ?
C136 C51 C37 118.6(3) . . ?
C53 C52 C51 121.1(3) . . ?
C52 C53 C54 121.2(3) . . ?
C53 C54 C55 123.8(3) . . ?
C53 C54 C135 117.7(3) . . ?
C135 C54 C55 118.4(3) . . ?
C56 C55 C54 123.6(3) . . ?
C56 C55 C69 122.1(3) . . ?
C69 C55 C54 114.3(3) . . ?
C55 C56 C57 122.3(3) . . ?
C55 C56 C63 121.9(3) . . ?
C57 C56 C63 115.7(3) . . ?
C58 C57 C56 120.4(4) . . ?
C62 C57 C56 121.0(4) . . ?
C62 C57 C58 118.6(4) . . ?
C59 C58 C57 120.9(4) . . ?
C58 C59 C60 120.1(4) . . ?
C61 C60 C59 119.3(4) . . ?
C60 C61 C62 120.4(5) . . ?
C57 C62 C61 120.7(4) . . ?
C64 C63 C56 121.9(4) . . ?
C68 C63 C56 119.7(4) . . ?
C68 C63 C64 118.4(4) . . ?
C65 C64 C63 120.8(5) . . ?
C66 C65 C64 119.8(5) . . ?
C67 C66 C65 120.5(5) . . ?
C66 C67 C68 120.0(5) . . ?
C63 C68 C67 120.4(5) . . ?
C70 C69 C55 120.2(3) . . ?
C70 C69 C134 117.7(3) . . ?
C134 C69 C55 122.0(3) . . ?
C71 C70 C69 121.0(3) . . ?
C70 C71 C72 121.5(3) . . ?
C71 C72 C73 120.0(3) . . ?
C71 C72 C133 117.8(3) . . ?
C133 C72 C73 122.0(3) . . ?
C74 C73 C72 123.9(3) . . ?
C74 C73 C87 122.9(3) . . ?
C87 C73 C72 113.1(3) . . ?
C73 C74 C75 121.0(3) . . ?
C73 C74 C81 123.1(3) . . ?
C75 C74 C81 115.9(3) . . ?
C76 C75 C74 121.6(4) . . ?
C76 C75 C80 118.4(4) . . ?
C80 C75 C74 119.9(4) . . ?
C77 C76 C75 120.6(4) . . ?
C78 C77 C76 120.6(5) . . ?
C79 C78 C77 119.1(5) . . ?
C78 C79 C80 121.4(5) . . ?
C79 C80 C75 119.8(5) . . ?
C82 C81 C74 121.9(3) . . ?
C82 C81 C86 118.4(4) . . ?
C86 C81 C74 119.7(4) . . ?
C81 C82 C83 121.0(4) . . ?
C84 C83 C82 120.5(4) . . ?
C83 C84 C85 119.1(4) . . ?
C84 C85 C86 121.1(4) . . ?
C85 C86 C81 120.0(4) . . ?
C88 C87 C73 123.4(3) . . ?
C88 C87 C132 117.8(3) . . ?
C132 C87 C73 118.7(3) . . ?
C89 C88 C87 120.5(3) . . ?
C88 C89 C90 121.5(3) . . ?
C89 C90 C91 123.0(3) . . ?
C131 C90 C89 117.5(3) . . ?
C131 C90 C91 119.5(3) . . ?
C90 C91 C105 113.6(3) . . ?
C92 C91 C90 122.8(3) . . ?
C92 C91 C105 123.4(3) . . ?
C91 C92 C93 123.5(3) . . ?
C91 C92 C99 121.5(3) . . ?
C93 C92 C99 114.8(3) . . ?
C94 C93 C92 122.7(4) . . ?
C98 C93 C92 119.7(4) . . ?
C98 C93 C94 117.6(4) . . ?
C95 C94 C93 121.0(4) . . ?
C96 C95 C94 120.7(4) . . ?
C95 C96 C97 118.9(4) . . ?
C98 C97 C96 120.2(5) . . ?
C97 C98 C93 121.5(4) . . ?
C100 C99 C92 121.2(3) . . ?
C104 C99 C92 120.6(3) . . ?
C104 C99 C100 118.1(4) . . ?
C101 C100 C99 120.6(4) . . ?
C102 C101 C100 120.3(4) . . ?
C101 C102 C103 119.6(4) . . ?
C102 C103 C104 120.6(4) . . ?
C103 C104 C99 120.8(4) . . ?
C106 C105 C91 120.2(3) . . ?
C130 C105 C91 121.3(3) . . ?
C130 C105 C106 118.2(3) . . ?
C107 C106 C105 121.0(4) . . ?
C106 C107 C108 121.6(4) . . ?
C107 C108 C109 121.3(3) . . ?
C107 C108 C129 117.2(3) . . ?
C129 C108 C109 121.5(3) . . ?
C108 C109 C123 114.8(3) . . ?
C110 C109 C108 121.8(3) . . ?
C110 C109 C123 123.4(3) . . ?
C109 C110 C111 122.7(3) . . ?
C109 C110 C117 122.7(3) . . ?
C111 C110 C117 114.5(3) . . ?
C112 C111 C110 120.8(3) . . ?
C116 C111 C110 120.5(3) . . ?
C116 C111 C112 118.6(4) . . ?
C113 C112 C111 120.3(4) . . ?
C114 C113 C112 120.5(4) . . ?
C115 C114 C113 119.5(4) . . ?
C114 C115 C116 120.2(4) . . ?
C111 C116 C115 120.9(4) . . ?
C118 C117 C110 117.3(4) . . ?
C122 C117 C110 123.5(4) . . ?
C122 C117 C118 119.0(4) . . ?
C119 C118 C117 120.8(5) . . ?
C120 C119 C118 119.8(5) . . ?
C121 C120 C119 119.4(4) . . ?
C120 C121 C122 121.4(5) . . ?
C117 C122 C121 119.5(5) . . ?
C124 C123 C109 120.1(3) . . ?
C128 C123 C109 121.9(3) . . ?
C128 C123 C124 117.9(3) . . ?
C125 C124 C123 120.6(3) . . ?
C124 C125 C126 121.2(4) . . ?
C125 C126 C37 120.3(3) . . ?
C127 C126 C37 121.6(3) . . ?
C127 C126 C125 117.9(3) . . ?
C128 C127 C126 120.9(3) . . ?
C123 C128 C127 121.4(4) . . ?
C130 C129 C108 121.7(4) . . ?
C105 C130 C129 120.3(4) . . ?
C90 C131 C132 121.4(3) . . ?
C131 C132 C87 121.2(3) . . ?
C134 C133 C72 121.0(3) . . ?
C133 C134 C69 121.0(3) . . ?
C136 C135 C54 121.1(3) . . ?
C135 C136 C51 121.4(3) . . ?
C138 C137 C151 124.7(3) . . ?
C138 C137 C226 120.6(3) . . ?
C151 C137 C226 114.6(3) . . ?
C137 C138 C139 120.4(3) . . ?
C137 C138 C145 123.9(3) . . ?
C145 C138 C139 115.7(3) . . ?
C140 C139 C138 122.5(3) . . ?
C144 C139 C138 118.9(3) . . ?
C144 C139 C140 118.5(4) . . ?
C139 C140 C141 120.7(4) . . ?
C142 C141 C140 120.5(4) . . ?
C143 C142 C141 118.8(4) . . ?
C142 C143 C144 120.9(4) . . ?
C139 C144 C143 120.4(4) . . ?
C146 C145 C138 122.0(3) . . ?
C146 C145 C150 118.8(4) . . ?
C150 C145 C138 119.2(3) . . ?
C145 C146 C147 120.6(4) . . ?
C148 C147 C146 120.4(4) . . ?
C149 C148 C147 119.8(4) . . ?
C148 C149 C150 120.3(4) . . ?
C145 C150 C149 120.1(4) . . ?
C152 C151 C137 123.3(3) . . ?
C236 C151 C137 119.5(3) . . ?
C236 C151 C152 117.1(3) . . ?
C153 C152 C151 121.2(3) . . ?
C152 C153 C154 121.5(3) . . ?
C153 C154 C155 123.8(3) . . ?
C153 C154 C235 117.2(3) . . ?
C235 C154 C155 118.7(3) . . ?
C156 C155 C154 123.4(3) . . ?
C156 C155 C169 123.3(3) . . ?
C169 C155 C154 113.3(3) . . ?
C155 C156 C157 123.8(3) . . ?
C155 C156 C163 122.7(3) . . ?
C163 C156 C157 113.4(3) . . ?
C158 C157 C156 119.6(3) . . ?
C158 C157 C162 118.1(4) . . ?
C162 C157 C156 122.3(3) . . ?
C159 C158 C157 121.1(4) . . ?
C160 C159 C158 120.3(4) . . ?
C159 C160 C161 119.3(4) . . ?
C160 C161 C162 120.5(4) . . ?
C161 C162 C157 120.7(4) . . ?
C164 C163 C156 123.0(3) . . ?
C164 C163 C168 118.2(4) . . ?
C168 C163 C156 118.8(3) . . ?
C165 C164 C163 120.6(4) . . ?
C164 C165 C166 120.8(4) . . ?
C167 C166 C165 119.3(4) . . ?
C166 C167 C168 120.5(4) . . ?
C167 C168 C163 120.5(4) . . ?
C170 C169 C155 123.7(3) . . ?
C234 C169 C155 118.6(3) . . ?
C234 C169 C170 117.7(3) . . ?
C171 C170 C169 120.8(3) . . ?
C170 C171 C172 121.2(3) . . ?
C171 C172 C173 122.7(3) . . ?
C171 C172 C233 117.6(3) . . ?
C233 C172 C173 119.5(3) . . ?
C174 C173 C172 123.2(3) . . ?
C174 C173 C187 123.8(3) . . ?
C187 C173 C172 113.0(3) . . ?
C173 C174 C175 124.2(4) . . ?
C173 C174 C181 122.3(3) . . ?
C175 C174 C181 113.5(3) . . ?
C176 C175 C174 122.4(3) . . ?
C176 C175 C180 118.0(4) . . ?
C180 C175 C174 119.6(4) . . ?
C177 C176 C175 120.9(4) . . ?
C176 C177 C178 120.3(5) . . ?
C179 C178 C177 119.5(4) . . ?
C178 C179 C180 120.8(4) . . ?
C179 C180 C175 120.5(5) . . ?
C182 C181 C174 120.9(4) . . ?
C182 C181 C186 118.6(4) . . ?
C186 C181 C174 120.4(4) . . ?
C181 C182 C183 121.2(4) . . ?
C184 C183 C182 119.4(4) . . ?
C183 C184 C185 120.0(4) . . ?
C186 C185 C184 120.2(4) . . ?
C185 C186 C181 120.6(4) . . ?
C188 C187 C173 121.8(3) . . ?
C188 C187 C232 118.3(3) . . ?
C232 C187 C173 119.8(3) . . ?
C187 C188 C189 120.8(4) . . ?
C188 C189 C190 120.7(3) . . ?
C189 C190 C191 120.6(3) . . ?
C231 C190 C189 118.2(3) . . ?
C231 C190 C191 121.0(3) . . ?
C192 C191 C190 122.6(3) . . ?
C192 C191 C205 123.8(3) . . ?
C205 C191 C190 113.6(3) . . ?
C191 C192 C193 122.7(3) . . ?
C191 C192 C199 120.2(3) . . ?
C193 C192 C199 117.1(3) . . ?
C194 C193 C192 120.4(3) . . ?
C198 C193 C192 122.0(4) . . ?
C198 C193 C194 117.5(4) . . ?
C195 C194 C193 121.2(4) . . ?
C196 C195 C194 120.2(4) . . ?
C195 C196 C197 119.6(4) . . ?
C196 C197 C198 120.1(4) . . ?
C193 C198 C197 121.3(4) . . ?
C200 C199 C192 119.9(4) . . ?
C204 C199 C192 120.4(4) . . ?
C204 C199 C200 119.6(4) . . ?
C201 C200 C199 120.0(4) . . ?
C202 C201 C200 120.1(4) . . ?
C203 C202 C201 119.9(4) . . ?
C202 C203 C204 120.5(5) . . ?
C203 C204 C199 119.8(4) . . ?
C206 C205 C191 122.7(3) . . ?
C230 C205 C191 119.8(3) . . ?
C230 C205 C206 117.4(3) . . ?
C207 C206 C205 121.2(3) . . ?
C206 C207 C208 121.8(3) . . ?
C207 C208 C209 122.7(3) . . ?
C207 C208 C229 117.1(3) . . ?
C229 C208 C209 120.2(3) . . ?
C208 C209 C223 114.6(3) . . ?
C210 C209 C208 123.1(3) . . ?
C210 C209 C223 122.3(3) . . ?
C209 C210 C211 121.5(3) . . ?
C209 C210 C217 122.1(3) . . ?
C217 C210 C211 116.3(3) . . ?
C212 C211 C210 121.8(4) . . ?
C212 C211 C216 118.0(4) . . ?
C216 C211 C210 120.2(4) . . ?
C211 C212 C213 120.4(5) . . ?
C214 C213 C212 120.7(5) . . ?
C215 C214 C213 119.0(5) . . ?
C214 C215 C216 120.5(5) . . ?
C211 C216 C215 121.3(5) . . ?
C218 C217 C210 120.9(3) . . ?
C218 C217 C222 118.3(4) . . ?
C222 C217 C210 120.7(4) . . ?
C217 C218 C219 120.4(4) . . ?
C220 C219 C218 120.6(4) . . ?
C219 C220 C221 119.3(4) . . ?
C220 C221 C222 121.3(4) . . ?
C221 C222 C217 119.9(4) . . ?
C224 C223 C209 120.8(3) . . ?
C228 C223 C209 121.3(3) . . ?
C228 C223 C224 117.8(3) . . ?
C225 C224 C223 121.0(4) . . ?
C224 C225 C226 120.9(4) . . ?
C225 C226 C137 120.3(3) . . ?
C227 C226 C137 121.7(3) . . ?
C227 C226 C225 118.0(3) . . ?
C228 C227 C226 121.3(4) . . ?
C227 C228 C223 121.0(4) . . ?
C230 C229 C208 121.4(4) . . ?
C229 C230 C205 121.1(4) . . ?
C232 C231 C190 120.9(4) . . ?
C231 C232 C187 121.0(4) . . ?
C234 C233 C172 121.2(3) . . ?
C233 C234 C169 121.4(4) . . ?
C236 C235 C154 121.1(4) . . ?
C151 C236 C235 121.8(4) . . ?

loop_
_geom_bond_atom_site_label_1
_geom_bond_atom_site_label_2
_geom_bond_distance
_geom_bond_site_symmetry_2
_geom_bond_publ_flag
Cl1 C1 1.699(3) . ?
C3 C2 1.3900 . ?
C3 C4 1.3900 . ?
C2 C1 1.3900 . ?
C1 C6 1.3900 . ?
C6 C5 1.3900 . ?
C5 C4 1.3900 . ?
Cl2 C7 1.694(4) . ?
Cl6 C31 1.775(18) . ?
C9 C10 1.3900 . ?
C9 C8 1.3900 . ?
C10 C11 1.3900 . ?
C11 C12 1.3900 . ?
C12 C7 1.3900 . ?
C7 C8 1.3900 . ?
C31 C32 1.3900 . ?
C31 C36 1.3900 . ?
C32 C33 1.3900 . ?
C33 C34 1.3900 . ?
C34 C35 1.3900 . ?
C35 C36 1.3900 . ?
Cl3 C13 1.722(7) . ?
C13 C14 1.363(7) . ?
C13 C18 1.395(8) . ?
C14 C15 1.357(8) . ?
C15 C16 1.431(8) . ?
C16 C17 1.288(8) . ?
C17 C18 1.442(9) . ?
Cl4 C19 1.689(5) . ?
Cl5 C25 1.688(13) . ?
C19 C20 1.3900 . ?
C19 C24 1.3900 . ?
C20 C21 1.3900 . ?
C21 C22 1.3900 . ?
C22 C23 1.3900 . ?
C23 C24 1.3900 . ?
C27 C28 1.3900 . ?
C27 C26 1.3900 . ?
C28 C29 1.3900 . ?
C29 C30 1.3900 . ?
C30 C25 1.3900 . ?
C25 C26 1.3900 . ?
C37 C38 1.358(5) . ?
C37 C51 1.495(5) . ?
C37 C126 1.511(5) . ?
C38 C39 1.487(5) . ?
C38 C45 1.495(5) . ?
C39 C40 1.396(5) . ?
C39 C44 1.402(6) . ?
C40 C41 1.384(6) . ?
C41 C42 1.378(6) . ?
C42 C43 1.384(6) . ?
C43 C44 1.376(6) . ?
C45 C46 1.387(5) . ?
C45 C50 1.387(5) . ?
C46 C47 1.386(6) . ?
C47 C48 1.386(7) . ?
C48 C49 1.376(7) . ?
C49 C50 1.395(6) . ?
C51 C52 1.393(5) . ?
C51 C136 1.404(5) . ?
C52 C53 1.392(5) . ?
C53 C54 1.395(5) . ?
C54 C55 1.492(5) . ?
C54 C135 1.397(5) . ?
C55 C56 1.365(5) . ?
C55 C69 1.485(5) . ?
C56 C57 1.487(5) . ?
C56 C63 1.496(5) . ?
C57 C58 1.394(6) . ?
C57 C62 1.381(6) . ?
C58 C59 1.385(6) . ?
C59 C60 1.388(7) . ?
C60 C61 1.383(7) . ?
C61 C62 1.392(6) . ?
C63 C64 1.393(6) . ?
C63 C68 1.389(6) . ?
C64 C65 1.387(6) . ?
C65 C66 1.374(8) . ?
C66 C67 1.370(9) . ?
C67 C68 1.396(7) . ?
C69 C70 1.401(5) . ?
C69 C134 1.402(5) . ?
C70 C71 1.380(5) . ?
C71 C72 1.396(5) . ?
C72 C73 1.489(5) . ?
C72 C133 1.397(5) . ?
C73 C74 1.369(5) . ?
C73 C87 1.480(5) . ?
C74 C75 1.490(5) . ?
C74 C81 1.492(5) . ?
C75 C76 1.393(6) . ?
C75 C80 1.396(6) . ?
C76 C77 1.391(6) . ?
C77 C78 1.377(8) . ?
C78 C79 1.370(8) . ?
C79 C80 1.390(7) . ?
C81 C82 1.379(6) . ?
C81 C86 1.396(5) . ?
C82 C83 1.392(6) . ?
C83 C84 1.372(7) . ?
C84 C85 1.375(7) . ?
C85 C86 1.389(6) . ?
C87 C88 1.393(5) . ?
C87 C132 1.401(5) . ?
C88 C89 1.390(5) . ?
C89 C90 1.404(5) . ?
C90 C91 1.486(5) . ?
C90 C131 1.383(5) . ?
C91 C92 1.352(5) . ?
C91 C105 1.500(5) . ?
C92 C93 1.487(5) . ?
C92 C99 1.492(5) . ?
C93 C94 1.392(5) . ?
C93 C98 1.384(6) . ?
C94 C95 1.383(6) . ?
C95 C96 1.374(7) . ?
C96 C97 1.388(7) . ?
C97 C98 1.380(7) . ?
C99 C100 1.394(5) . ?
C99 C104 1.388(5) . ?
C100 C101 1.391(6) . ?
C101 C102 1.371(7) . ?
C102 C103 1.376(7) . ?
C103 C104 1.383(6) . ?
C105 C106 1.395(5) . ?
C105 C130 1.390(5) . ?
C106 C107 1.379(5) . ?
C107 C108 1.393(5) . ?
C108 C109 1.499(5) . ?
C108 C129 1.393(5) . ?
C109 C110 1.357(5) . ?
C109 C123 1.501(5) . ?
C110 C111 1.493(5) . ?
C110 C117 1.498(5) . ?
C111 C112 1.397(5) . ?
C111 C116 1.386(5) . ?
C112 C113 1.389(6) . ?
C113 C114 1.385(7) . ?
C114 C115 1.381(7) . ?
C115 C116 1.389(6) . ?
C117 C118 1.392(6) . ?
C117 C122 1.375(6) . ?
C118 C119 1.390(6) . ?
C119 C120 1.380(7) . ?
C120 C121 1.365(7) . ?
C121 C122 1.404(7) . ?
C123 C124 1.400(5) . ?
C123 C128 1.386(5) . ?
C124 C125 1.388(5) . ?
C125 C126 1.394(5) . ?
C126 C127 1.394(5) . ?
C127 C128 1.384(5) . ?
C129 C130 1.393(5) . ?
C131 C132 1.385(5) . ?
C133 C134 1.389(5) . ?
C135 C136 1.383(5) . ?
C137 C138 1.347(5) . ?
C137 C151 1.500(5) . ?
C137 C226 1.502(5) . ?
C138 C139 1.501(5) . ?
C138 C145 1.495(5) . ?
C139 C140 1.383(5) . ?
C139 C144 1.382(6) . ?
C140 C141 1.389(6) . ?
C141 C142 1.381(6) . ?
C142 C143 1.374(6) . ?
C143 C144 1.392(6) . ?
C145 C146 1.380(5) . ?
C145 C150 1.395(6) . ?
C146 C147 1.390(6) . ?
C147 C148 1.378(7) . ?
C148 C149 1.370(7) . ?
C149 C150 1.397(6) . ?
C151 C152 1.396(5) . ?
C151 C236 1.386(5) . ?
C152 C153 1.389(5) . ?
C153 C154 1.390(5) . ?
C154 C155 1.504(5) . ?
C154 C235 1.394(5) . ?
C155 C156 1.350(5) . ?
C155 C169 1.498(5) . ?
C156 C157 1.499(5) . ?
C156 C163 1.497(5) . ?
C157 C158 1.392(5) . ?
C157 C162 1.392(5) . ?
C158 C159 1.384(6) . ?
C159 C160 1.381(6) . ?
C160 C161 1.382(6) . ?
C161 C162 1.390(6) . ?
C163 C164 1.394(5) . ?
C163 C168 1.398(5) . ?
C164 C165 1.379(6) . ?
C165 C166 1.382(7) . ?
C166 C167 1.378(7) . ?
C167 C168 1.388(6) . ?
C169 C170 1.398(5) . ?
C169 C234 1.396(5) . ?
C170 C171 1.392(5) . ?
C171 C172 1.392(5) . ?
C172 C173 1.498(5) . ?
C172 C233 1.401(5) . ?
C173 C174 1.351(5) . ?
C173 C187 1.488(5) . ?
C174 C175 1.493(5) . ?
C174 C181 1.500(5) . ?
C175 C176 1.393(6) . ?
C175 C180 1.407(5) . ?
C176 C177 1.388(6) . ?
C177 C178 1.390(7) . ?
C178 C179 1.369(7) . ?
C179 C180 1.388(6) . ?
C181 C182 1.388(6) . ?
C181 C186 1.395(6) . ?
C182 C183 1.395(6) . ?
C183 C184 1.386(7) . ?
C184 C185 1.387(7) . ?
C185 C186 1.385(6) . ?
C187 C188 1.391(5) . ?
C187 C232 1.395(5) . ?
C188 C189 1.391(5) . ?
C189 C190 1.397(5) . ?
C190 C191 1.492(5) . ?
C190 C231 1.395(5) . ?
C191 C192 1.360(5) . ?
C191 C205 1.487(5) . ?
C192 C193 1.483(5) . ?
C192 C199 1.501(5) . ?
C193 C194 1.393(5) . ?
C193 C198 1.381(6) . ?
C194 C195 1.382(6) . ?
C195 C196 1.371(6) . ?
C196 C197 1.377(7) . ?
C197 C198 1.383(7) . ?
C199 C200 1.392(6) . ?
C199 C204 1.389(6) . ?
C200 C201 1.386(6) . ?
C201 C202 1.384(7) . ?
C202 C203 1.378(7) . ?
C203 C204 1.388(6) . ?
C205 C206 1.398(5) . ?
C205 C230 1.394(5) . ?
C206 C207 1.375(5) . ?
C207 C208 1.394(5) . ?
C208 C209 1.489(5) . ?
C208 C229 1.398(5) . ?
C209 C210 1.353(5) . ?
C209 C223 1.498(5) . ?
C210 C211 1.496(5) . ?
C210 C217 1.490(5) . ?
C211 C212 1.372(6) . ?
C211 C216 1.373(6) . ?
C212 C213 1.397(6) . ?
C213 C214 1.366(7) . ?
C214 C215 1.359(8) . ?
C215 C216 1.385(7) . ?
C217 C218 1.385(5) . ?
C217 C222 1.394(5) . ?
C218 C219 1.398(6) . ?
C219 C220 1.363(7) . ?
C220 C221 1.364(7) . ?
C221 C222 1.390(6) . ?
C223 C224 1.397(5) . ?
C223 C228 1.389(5) . ?
C224 C225 1.386(5) . ?
C225 C226 1.390(5) . ?
C226 C227 1.386(5) . ?
C227 C228 1.384(5) . ?
C229 C230 1.387(6) . ?
C231 C232 1.383(5) . ?
C233 C234 1.376(5) . ?
C235 C236 1.386(6) . ?
